data_1546117
loop_
_publ_author_name
'Eleazer, Bennett J.'
'Smith, Mark D.'
'Popov, Alexey A.'
'Peryshkov, Dmitry V.'

_publ_section_title
;
 Rapid Reversible Borane to Boryl Hydride Exchange by Metal Shuttling on
 the Carborane Cluster Surface
;
_journal_name_full 'Chem. Sci.'
_journal_paper_doi 10.1039/C7SC01846K
_journal_year 2017
_chemical_formula_moiety 'C32 H53 B10 O2 P3 Ru'
_chemical_formula_sum 'C32 H53 B10 O2 P3 Ru'
_chemical_formula_weight 771.82
_space_group_crystal_system triclinic
_space_group_IT_number 2
_space_group_name_Hall '-P 1'
_space_group_name_H-M_alt 'P -1'
_symmetry_space_group_name_Hall '-P 1'
_symmetry_space_group_name_H-M 'P -1'
_atom_sites_solution_hydrogens mixed
_audit_creation_date 2016-02-12
_audit_creation_method
;
Olex2 1.2
(compiled 2015.09.30 svn.r3233 for OlexSys, GUI svn.r5103)
;
_audit_update_record
;
2017-04-24 deposited with the CCDC.
2017-05-25 downloaded from the CCDC.
;
_cell_angle_alpha 88.2590(10)
_cell_angle_beta 81.9880(10)
_cell_angle_gamma 89.388(2)
_cell_formula_units_Z 4
_cell_length_a 12.5744(5)
_cell_length_b 15.5222(7)
_cell_length_c 19.5052(8)
_cell_measurement_reflns_used 9978
_cell_measurement_temperature 100(2)
_cell_measurement_theta_max 26.07
_cell_measurement_theta_min 2.44
_cell_volume 3768.1(3)
_computing_cell_refinement 'SAINT v8.34A (Bruker, 2013)'
_computing_data_collection 'Bruker APEXII v2014.9-0 (Bruker, 2014)'
_computing_data_reduction 'SAINT v8.34A (Bruker, 2013)'
_computing_molecular_graphics 'Olex2 (Dolomanov et al., 2009)'
_computing_publication_material 'Olex2 (Dolomanov et al., 2009)'
_computing_structure_refinement 'XL (Sheldrick, 2008)'
_computing_structure_solution 'XT (Sheldrick, 2015)'
_diffrn_ambient_temperature 100(2)
_diffrn_detector 'Bruker PHOTON-100 area detector'
_diffrn_detector_area_resol_mean 10.4
_diffrn_detector_type 'CMOS area detector'
_diffrn_measured_fraction_theta_full 0.996
_diffrn_measured_fraction_theta_max 0.996
_diffrn_measurement_device 'three-circle diffractometer'
_diffrn_measurement_device_type 'Bruker D8 Quest'
_diffrn_measurement_method '\w and \f scans'
_diffrn_radiation_monochromator 'mirror optics'
_diffrn_radiation_probe x-ray
_diffrn_radiation_type MoK\a
_diffrn_radiation_wavelength 0.71073
_diffrn_reflns_av_R_equivalents 0.0898
_diffrn_reflns_av_unetI/netI 0.0734
_diffrn_reflns_Laue_measured_fraction_full 0.996
_diffrn_reflns_Laue_measured_fraction_max 0.996
_diffrn_reflns_limit_h_max 15
_diffrn_reflns_limit_h_min -15
_diffrn_reflns_limit_k_max 19
_diffrn_reflns_limit_k_min -19
_diffrn_reflns_limit_l_max 24
_diffrn_reflns_limit_l_min -24
_diffrn_reflns_number 82388
_diffrn_reflns_point_group_measured_fraction_full 0.996
_diffrn_reflns_point_group_measured_fraction_max 0.996
_diffrn_reflns_theta_full 26.388
_diffrn_reflns_theta_max 26.388
_diffrn_reflns_theta_min 2.219
_diffrn_source 'microfocus sealed X-ray tube'
_diffrn_source_type 'Incoatec I\ms'
_exptl_absorpt_coefficient_mu 0.573
_exptl_absorpt_correction_T_max 0.2065
_exptl_absorpt_correction_T_min 0.1822
_exptl_absorpt_correction_type multi-scan
_exptl_absorpt_process_details
;
SADABS-2014/4 (Bruker,2014/4) was used for absorption correction.
wR2(int) was 0.0716 before and 0.0576 after correction.
The Ratio of minimum to maximum transmission is 0.8823.
The \l/2 correction factor is 0.00150.
;
_exptl_crystal_colour colourless
_exptl_crystal_colour_primary colourless
_exptl_crystal_density_diffrn 1.361
_exptl_crystal_description plate
_exptl_crystal_F_000 1600
_exptl_crystal_size_max 0.18
_exptl_crystal_size_mid 0.08
_exptl_crystal_size_min 0.02
_refine_diff_density_max 0.631
_refine_diff_density_min -0.623
_refine_diff_density_rms 0.089
_refine_ls_extinction_coef 0.00054(8)
_refine_ls_extinction_expression Fc^*^=kFc[1+0.001xFc^2^\l^3^/sin(2\q)]^-1/4^
_refine_ls_extinction_method 'SHELXL-2014/7 (Sheldrick 2014'
_refine_ls_goodness_of_fit_ref 1.045
_refine_ls_hydrogen_treatment mixed
_refine_ls_matrix_type full
_refine_ls_number_parameters 959
_refine_ls_number_reflns 15369
_refine_ls_number_restraints 0
_refine_ls_restrained_S_all 1.045
_refine_ls_R_factor_all 0.0663
_refine_ls_R_factor_gt 0.0372
_refine_ls_shift/su_max 0.002
_refine_ls_shift/su_mean 0.000
_refine_ls_structure_factor_coef Fsqd
_refine_ls_weighting_details 'w=1/[\s^2^(Fo^2^)+2.4275P] where P=(Fo^2^+2Fc^2^)/3'
_refine_ls_weighting_scheme calc
_refine_ls_wR_factor_gt 0.0707
_refine_ls_wR_factor_ref 0.0782
_reflns_Friedel_coverage 0.000
_reflns_number_gt 11415
_reflns_number_total 15369
_reflns_threshold_expression 'I > 2\s(I)'
_cod_data_source_file c7sc01846k2.cif
_cod_data_source_block be2199
_cod_database_code 1546117
_shelx_space_group_comment
;
The symmetry employed for this shelxl refinement is uniquely defined
by the following loop, which should always be used as a source of
symmetry information in preference to the above space-group names.
They are only intended as comments.
;
_shelx_estimated_absorpt_t_max 0.989
_shelx_estimated_absorpt_t_min 0.904
_olex2_refinement_description
;
1. Fixed Uiso
 At 1.2 times of:
  All B(H) groups, All C(H) groups
 At 1.5 times of:
  All C(H,H,H) groups
2.a Ternary CH refined with riding coordinates:
 C11A(H11A), C14A(H14A), C21A(H21A), C24A(H24A), C11B(H11B), C14B(H14B),
 C21B(H21B), C24B(H24B)
2.b Aromatic/amide H refined with riding coordinates:
 C32A(H32A), C33A(H33A), C34A(H34A), C35A(H35A), C36A(H36A), C42A(H42A),
 C43A(H43A), C44A(H44A), C45A(H45A), C46A(H46A), C52A(H52A), C53A(H53A),
 C54A(H54A), C55A(H55A), C56A(H56A), C32B(H32B), C33B(H33B), C34B(H34B),
 C35B(H35B), C36B(H36B), C42B(H42B), C43B(H43B), C44B(H44B), C45B(H45B),
 C46B(H46B), C52B(H52B), C53B(H53B), C54B(H54B), C55B(H55B), C56B(H56B)
2.c Idealised Me refined as rotating group:
 C12A(H12D,H12E,H12F), C13A(H13D,H13E,H13F), C15A(H15D,H15E,H15F), C16A(H16D,
 H16E,H16F), C22A(H22D,H22E,H22F), C23A(H23D,H23E,H23F), C25A(H25D,H25E,H25F),
 C26A(H26D,H26E,H26F), C12B(H12A,H12B,H12C), C13B(H13A,H13B,H13C), C15B(H15A,
 H15B,H15C), C16B(H16A,H16B,H16C), C22B(H22A,H22B,H22C), C23B(H23A,H23B,H23C),
 C25B(H25A,H25B,H25C), C26B(H26A,H26B,H26C)
;
_shelx_shelxl_version_number 2014/7
_olex2_submission_original_sample_id BE2199
_olex2_submission_special_instructions 'No special instructions were received'

loop_
_space_group_symop_operation_xyz
'x, y, z'
'-x, -y, -z'

loop_
_atom_site_label
_atom_site_type_symbol
_atom_site_fract_x
_atom_site_fract_y
_atom_site_fract_z
_atom_site_U_iso_or_equiv
_atom_site_adp_type
_atom_site_occupancy
_atom_site_site_symmetry_order
_atom_site_calc_flag
_atom_site_refinement_flags_posn
Ru1A Ru 0.26119(2) 0.29258(2) 0.42511(2) 0.00978(6) Uani 1 1 d .
H1A H 0.291(3) 0.378(2) 0.4717(17) 0.037(10) Uiso 1 1 d .
P1A P 0.27019(6) 0.38251(5) 0.32881(4) 0.01175(15) Uani 1 1 d .
P2A P 0.18730(6) 0.22329(5) 0.52647(4) 0.01216(16) Uani 1 1 d .
P3A P 0.44234(6) 0.25346(5) 0.42133(4) 0.01033(15) Uani 1 1 d .
O1A O 0.15712(15) 0.36312(12) 0.29370(10) 0.0135(4) Uani 1 1 d .
O2A O 0.07316(15) 0.17943(12) 0.50730(10) 0.0151(4) Uani 1 1 d .
C1A C 0.0830(2) 0.30943(17) 0.33310(15) 0.0132(6) Uani 1 1 d .
C2A C 0.0384(2) 0.21178(18) 0.44748(15) 0.0146(6) Uani 1 1 d .
C11A C 0.3616(2) 0.37322(19) 0.24625(15) 0.0170(6) Uani 1 1 d .
H11A H 0.4357 0.3862 0.2559 0.020 Uiso 1 1 calc R
C12A C 0.3627(3) 0.2808(2) 0.22175(16) 0.0226(7) Uani 1 1 d .
H12D H 0.2918 0.2668 0.2098 0.034 Uiso 1 1 calc GR
H12E H 0.3799 0.2413 0.2588 0.034 Uiso 1 1 calc GR
H12F H 0.4170 0.2750 0.1809 0.034 Uiso 1 1 calc GR
C13A C 0.3367(2) 0.43595(19) 0.18850(15) 0.0213(7) Uani 1 1 d .
H13D H 0.2617 0.4292 0.1811 0.032 Uiso 1 1 calc GR
H13E H 0.3842 0.4237 0.1456 0.032 Uiso 1 1 calc GR
H13F H 0.3481 0.4952 0.2017 0.032 Uiso 1 1 calc GR
C14A C 0.2647(2) 0.50012(18) 0.33966(16) 0.0194(7) Uani 1 1 d .
H14A H 0.2452 0.5276 0.2960 0.023 Uiso 1 1 calc R
C15A C 0.3755(3) 0.5328(2) 0.34982(18) 0.0268(8) Uani 1 1 d .
H15D H 0.3985 0.5037 0.3906 0.040 Uiso 1 1 calc GR
H15E H 0.3719 0.5951 0.3566 0.040 Uiso 1 1 calc GR
H15F H 0.4271 0.5205 0.3088 0.040 Uiso 1 1 calc GR
C16A C 0.1817(3) 0.52814(19) 0.39950(18) 0.0267(8) Uani 1 1 d .
H16D H 0.1103 0.5091 0.3920 0.040 Uiso 1 1 calc GR
H16E H 0.1820 0.5911 0.4021 0.040 Uiso 1 1 calc GR
H16F H 0.1995 0.5023 0.4430 0.040 Uiso 1 1 calc GR
C21A C 0.2343(2) 0.12243(18) 0.56542(15) 0.0159(6) Uani 1 1 d .
H21A H 0.2958 0.1363 0.5906 0.019 Uiso 1 1 calc R
C22A C 0.2738(3) 0.05885(19) 0.50893(16) 0.0227(7) Uani 1 1 d .
H22D H 0.2155 0.0468 0.4822 0.034 Uiso 1 1 calc GR
H22E H 0.2968 0.0051 0.5303 0.034 Uiso 1 1 calc GR
H22F H 0.3345 0.0839 0.4781 0.034 Uiso 1 1 calc GR
C23A C 0.1461(2) 0.07890(19) 0.61717(16) 0.0218(7) Uani 1 1 d .
H23D H 0.1189 0.1196 0.6530 0.033 Uiso 1 1 calc GR
H23E H 0.1761 0.0280 0.6387 0.033 Uiso 1 1 calc GR
H23F H 0.0872 0.0614 0.5927 0.033 Uiso 1 1 calc GR
C24A C 0.1332(2) 0.28575(19) 0.60400(15) 0.0178(6) Uani 1 1 d .
H24A H 0.0660 0.2560 0.6254 0.021 Uiso 1 1 calc R
C25A C 0.2059(3) 0.2882(2) 0.65997(15) 0.0243(7) Uani 1 1 d .
H25D H 0.2275 0.2293 0.6717 0.036 Uiso 1 1 calc GR
H25E H 0.1671 0.3145 0.7013 0.036 Uiso 1 1 calc GR
H25F H 0.2699 0.3222 0.6430 0.036 Uiso 1 1 calc GR
C26A C 0.1005(3) 0.37806(19) 0.58609(16) 0.0232(7) Uani 1 1 d .
H26D H 0.1645 0.4107 0.5665 0.035 Uiso 1 1 calc GR
H26E H 0.0663 0.4056 0.6282 0.035 Uiso 1 1 calc GR
H26F H 0.0499 0.3770 0.5522 0.035 Uiso 1 1 calc GR
C31A C 0.4983(2) 0.16455(17) 0.36634(14) 0.0120(6) Uani 1 1 d .
C32A C 0.4304(2) 0.10718(18) 0.34047(14) 0.0150(6) Uani 1 1 d .
H32A H 0.3548 0.1152 0.3496 0.018 Uiso 1 1 calc R
C33A C 0.4726(2) 0.03819(18) 0.30132(15) 0.0174(6) Uani 1 1 d .
H33A H 0.4256 -0.0007 0.2841 0.021 Uiso 1 1 calc R
C34A C 0.5824(2) 0.02580(19) 0.28729(15) 0.0190(7) Uani 1 1 d .
H34A H 0.6109 -0.0215 0.2607 0.023 Uiso 1 1 calc R
C35A C 0.6503(2) 0.08269(18) 0.31230(15) 0.0170(6) Uani 1 1 d .
H35A H 0.7258 0.0747 0.3023 0.020 Uiso 1 1 calc R
C36A C 0.6096(2) 0.15090(18) 0.35162(14) 0.0141(6) Uani 1 1 d .
H36A H 0.6574 0.1891 0.3689 0.017 Uiso 1 1 calc R
C41A C 0.5408(2) 0.33961(18) 0.39283(15) 0.0133(6) Uani 1 1 d .
C42A C 0.5655(2) 0.40117(18) 0.43928(16) 0.0186(7) Uani 1 1 d .
H42A H 0.5340 0.3967 0.4864 0.022 Uiso 1 1 calc R
C43A C 0.6350(2) 0.46847(19) 0.41771(16) 0.0201(7) Uani 1 1 d .
H43A H 0.6503 0.5097 0.4499 0.024 Uiso 1 1 calc R
C44A C 0.6820(2) 0.47572(19) 0.34916(16) 0.0223(7) Uani 1 1 d .
H44A H 0.7295 0.5219 0.3342 0.027 Uiso 1 1 calc R
C45A C 0.6592(2) 0.41484(19) 0.30255(15) 0.0184(7) Uani 1 1 d .
H45A H 0.6913 0.4194 0.2555 0.022 Uiso 1 1 calc R
C46A C 0.5898(2) 0.34757(18) 0.32428(15) 0.0146(6) Uani 1 1 d .
H46A H 0.5753 0.3062 0.2919 0.018 Uiso 1 1 calc R
C51A C 0.4863(2) 0.22087(18) 0.50488(14) 0.0144(6) Uani 1 1 d .
C52A C 0.4540(2) 0.27169(18) 0.56199(15) 0.0162(6) Uani 1 1 d .
H52A H 0.4083 0.3199 0.5571 0.019 Uiso 1 1 calc R
C53A C 0.4873(2) 0.25323(19) 0.62580(15) 0.0205(7) Uani 1 1 d .
H53A H 0.4644 0.2886 0.6640 0.025 Uiso 1 1 calc R
C54A C 0.5542(3) 0.1826(2) 0.63347(16) 0.0258(8) Uani 1 1 d .
H54A H 0.5794 0.1703 0.6765 0.031 Uiso 1 1 calc R
C55A C 0.5834(3) 0.1308(2) 0.57783(16) 0.0333(9) Uani 1 1 d .
H55A H 0.6276 0.0817 0.5831 0.040 Uiso 1 1 calc R
C56A C 0.5495(3) 0.1490(2) 0.51426(16) 0.0261(8) Uani 1 1 d .
H56A H 0.5699 0.1119 0.4768 0.031 Uiso 1 1 calc R
B1A B 0.0881(3) 0.3137(2) 0.42152(17) 0.0133(7) Uani 1 1 d .
B2A B 0.1335(3) 0.2231(2) 0.37613(17) 0.0130(7) Uani 1 1 d .
H2A H 0.230(2) 0.2072(18) 0.3730(15) 0.021(8) Uiso 1 1 d .
B3A B -0.0517(3) 0.2942(2) 0.45646(19) 0.0186(8) Uani 1 1 d .
H3A H -0.084(2) 0.3149(18) 0.5080(15) 0.018(8) Uiso 1 1 d .
B4A B -0.0220(3) 0.3583(2) 0.38093(18) 0.0176(7) Uani 1 1 d .
H4A H -0.031(2) 0.4241(18) 0.3738(13) 0.009(7) Uiso 1 1 d .
B5A B 0.0318(3) 0.1429(2) 0.38117(18) 0.0166(7) Uani 1 1 d .
H5A H 0.052(2) 0.076(2) 0.3889(15) 0.024(8) Uiso 1 1 d .
B6A B -0.0856(3) 0.1872(2) 0.43153(19) 0.0174(7) Uani 1 1 d .
H6A H -0.132(2) 0.1475(19) 0.4687(16) 0.024(8) Uiso 1 1 d .
B7A B -0.1262(3) 0.2808(2) 0.38661(19) 0.0197(8) Uani 1 1 d .
H7A H -0.213(2) 0.2994(19) 0.3900(15) 0.022(8) Uiso 1 1 d .
B8A B -0.0364(3) 0.2931(2) 0.30773(19) 0.0183(8) Uani 1 1 d .
H8A H -0.052(2) 0.3208(18) 0.2590(15) 0.018(8) Uiso 1 1 d .
B9A B 0.0622(3) 0.2078(2) 0.30493(18) 0.0171(7) Uani 1 1 d .
H9A H 0.108(2) 0.1857(17) 0.2556(14) 0.014(7) Uiso 1 1 d .
B10A B -0.0731(3) 0.1878(2) 0.33945(19) 0.0198(8) Uani 1 1 d .
H10A H -0.125(2) 0.1484(18) 0.3118(15) 0.020(8) Uiso 1 1 d .
Ru1B Ru 0.23700(2) 0.78448(2) 0.06609(2) 0.00784(6) Uani 1 1 d .
H1B H 0.199(3) 0.854(2) 0.0107(18) 0.049(11) Uiso 1 1 d .
P1B P 0.22955(6) 0.88746(5) 0.14980(4) 0.01125(15) Uani 1 1 d .
P2B P 0.30547(6) 0.70312(5) -0.02624(4) 0.01030(15) Uani 1 1 d .
P3B P 0.05491(5) 0.74795(4) 0.08117(4) 0.00842(15) Uani 1 1 d .
O1B O 0.34349(14) 0.87282(12) 0.18570(9) 0.0126(4) Uani 1 1 d .
O2B O 0.43288(14) 0.67924(12) -0.01380(9) 0.0122(4) Uani 1 1 d .
C1B C 0.4215(2) 0.82294(18) 0.14735(14) 0.0114(6) Uani 1 1 d .
C2B C 0.4690(2) 0.71946(18) 0.04132(14) 0.0123(6) Uani 1 1 d .
C11B C 0.1377(2) 0.88370(19) 0.23235(15) 0.0173(6) Uani 1 1 d .
H11B H 0.0633 0.8927 0.2207 0.021 Uiso 1 1 calc R
C12B C 0.1410(3) 0.7943(2) 0.26631(16) 0.0295(8) Uani 1 1 d .
H12A H 0.1236 0.7511 0.2341 0.044 Uiso 1 1 calc GR
H12B H 0.0885 0.7914 0.3084 0.044 Uiso 1 1 calc GR
H12C H 0.2131 0.7828 0.2783 0.044 Uiso 1 1 calc GR
C13B C 0.1551(3) 0.9506(2) 0.28509(17) 0.0281(8) Uani 1 1 d .
H13A H 0.2286 0.9457 0.2962 0.042 Uiso 1 1 calc GR
H13B H 0.1041 0.9409 0.3274 0.042 Uiso 1 1 calc GR
H13C H 0.1437 1.0085 0.2657 0.042 Uiso 1 1 calc GR
C14B C 0.2321(2) 1.00461(18) 0.12469(15) 0.0159(6) Uani 1 1 d .
H14B H 0.1582 1.0277 0.1397 0.019 Uiso 1 1 calc R
C15B C 0.3093(2) 1.05795(18) 0.16036(16) 0.0216(7) Uani 1 1 d .
H15A H 0.2936 1.0485 0.2106 0.032 Uiso 1 1 calc GR
H15B H 0.3002 1.1192 0.1488 0.032 Uiso 1 1 calc GR
H15C H 0.3835 1.0402 0.1444 0.032 Uiso 1 1 calc GR
C16B C 0.2564(2) 1.02164(18) 0.04649(15) 0.0193(7) Uani 1 1 d .
H16A H 0.3287 1.0004 0.0296 0.029 Uiso 1 1 calc GR
H16B H 0.2523 1.0837 0.0364 0.029 Uiso 1 1 calc GR
H16C H 0.2037 0.9917 0.0234 0.029 Uiso 1 1 calc GR
C21B C 0.2708(2) 0.59052(18) -0.04155(14) 0.0144(6) Uani 1 1 d .
H21B H 0.1999 0.5911 -0.0593 0.017 Uiso 1 1 calc R
C22B C 0.2584(2) 0.53839(18) 0.02665(15) 0.0200(7) Uani 1 1 d .
H22A H 0.3275 0.5353 0.0444 0.030 Uiso 1 1 calc GR
H22B H 0.2345 0.4800 0.0189 0.030 Uiso 1 1 calc GR
H22C H 0.2051 0.5664 0.0604 0.030 Uiso 1 1 calc GR
C23B C 0.3524(2) 0.54664(19) -0.09475(15) 0.0204(7) Uani 1 1 d .
H23A H 0.3548 0.5770 -0.1397 0.031 Uiso 1 1 calc GR
H23B H 0.3313 0.4867 -0.0990 0.031 Uiso 1 1 calc GR
H23C H 0.4235 0.5480 -0.0797 0.031 Uiso 1 1 calc GR
C24B C 0.3254(2) 0.75128(19) -0.11464(14) 0.0162(6) Uani 1 1 d .
H24B H 0.3779 0.7143 -0.1440 0.019 Uiso 1 1 calc R
C25B C 0.2193(2) 0.7517(2) -0.14533(16) 0.0257(8) Uani 1 1 d .
H25A H 0.1933 0.6926 -0.1463 0.039 Uiso 1 1 calc GR
H25B H 0.2311 0.7765 -0.1926 0.039 Uiso 1 1 calc GR
H25C H 0.1658 0.7864 -0.1167 0.039 Uiso 1 1 calc GR
C26B C 0.3711(3) 0.8423(2) -0.11750(16) 0.0225(7) Uani 1 1 d .
H26A H 0.3199 0.8804 -0.0902 0.034 Uiso 1 1 calc GR
H26B H 0.3834 0.8638 -0.1657 0.034 Uiso 1 1 calc GR
H26C H 0.4391 0.8413 -0.0984 0.034 Uiso 1 1 calc GR
C31B C 0.0023(2) 0.65561(16) 0.13736(13) 0.0097(6) Uani 1 1 d .
C32B C 0.0676(2) 0.60970(17) 0.17803(14) 0.0122(6) Uani 1 1 d .
H32B H 0.1406 0.6258 0.1765 0.015 Uiso 1 1 calc R
C33B C 0.0279(2) 0.54121(17) 0.22052(14) 0.0133(6) Uani 1 1 d .
H33B H 0.0735 0.5106 0.2478 0.016 Uiso 1 1 calc R
C34B C -0.0782(2) 0.51712(18) 0.22339(14) 0.0147(6) Uani 1 1 d .
H34B H -0.1059 0.4706 0.2531 0.018 Uiso 1 1 calc R
C35B C -0.1442(2) 0.56131(18) 0.18259(14) 0.0138(6) Uani 1 1 d .
H35B H -0.2171 0.5449 0.1843 0.017 Uiso 1 1 calc R
C36B C -0.1039(2) 0.62901(17) 0.13967(14) 0.0126(6) Uani 1 1 d .
H36B H -0.1491 0.6580 0.1112 0.015 Uiso 1 1 calc R
C41B C -0.0330(2) 0.83753(17) 0.11557(14) 0.0109(6) Uani 1 1 d .
C42B C -0.0154(2) 0.91935(18) 0.08511(14) 0.0140(6) Uani 1 1 d .
H42B H 0.0397 0.9271 0.0469 0.017 Uiso 1 1 calc R
C43B C -0.0765(2) 0.98972(19) 0.10937(15) 0.0179(7) Uani 1 1 d .
H43B H -0.0641 1.0448 0.0873 0.022 Uiso 1 1 calc R
C44B C -0.1558(2) 0.97982(19) 0.16586(15) 0.0181(7) Uani 1 1 d .
H44B H -0.1977 1.0279 0.1828 0.022 Uiso 1 1 calc R
C45B C -0.1733(2) 0.89950(19) 0.19719(15) 0.0174(6) Uani 1 1 d .
H45B H -0.2271 0.8925 0.2363 0.021 Uiso 1 1 calc R
C46B C -0.1132(2) 0.82861(18) 0.17229(14) 0.0117(6) Uani 1 1 d .
H46B H -0.1270 0.7735 0.1941 0.014 Uiso 1 1 calc R
C51B C -0.0057(2) 0.72181(18) 0.00338(13) 0.0102(6) Uani 1 1 d .
C52B C -0.0550(2) 0.78320(19) -0.03532(15) 0.0155(6) Uani 1 1 d .
H52B H -0.0620 0.8409 -0.0204 0.019 Uiso 1 1 calc R
C53B C -0.0939(2) 0.7609(2) -0.09553(15) 0.0209(7) Uani 1 1 d .
H53B H -0.1274 0.8035 -0.1214 0.025 Uiso 1 1 calc R
C54B C -0.0847(2) 0.6780(2) -0.11814(15) 0.0196(7) Uani 1 1 d .
H54B H -0.1104 0.6635 -0.1598 0.024 Uiso 1 1 calc R
C55B C -0.0376(2) 0.61536(19) -0.07966(14) 0.0161(6) Uani 1 1 d .
H55B H -0.0320 0.5576 -0.0946 0.019 Uiso 1 1 calc R
C56B C 0.0015(2) 0.63714(18) -0.01942(14) 0.0135(6) Uani 1 1 d .
H56B H 0.0336 0.5940 0.0067 0.016 Uiso 1 1 calc R
B1B B 0.4067(3) 0.8182(2) 0.05986(16) 0.0121(7) Uani 1 1 d .
B2B B 0.3785(3) 0.7299(2) 0.11515(16) 0.0105(6) Uani 1 1 d .
H2B H 0.286(3) 0.709(2) 0.1277(16) 0.032(9) Uiso 1 1 d .
B3B B 0.5455(3) 0.8074(2) 0.02095(18) 0.0138(7) Uani 1 1 d .
H3B H 0.570(2) 0.8250(17) -0.0312(14) 0.010(7) Uiso 1 1 d .
B4B B 0.5142(3) 0.8766(2) 0.09044(17) 0.0135(7) Uani 1 1 d .
H4B H 0.510(2) 0.9471(18) 0.0887(14) 0.012(7) Uiso 1 1 d .
B5B B 0.4904(3) 0.6583(2) 0.11256(17) 0.0136(7) Uani 1 1 d .
H5B H 0.477(2) 0.5938(19) 0.1146(14) 0.016 Uiso 1 1 d R
B6B B 0.5966(3) 0.7071(2) 0.05348(18) 0.0144(7) Uani 1 1 d .
H6B H 0.652(2) 0.6703(18) 0.0190(14) 0.017 Uiso 1 1 d R
B7B B 0.6293(3) 0.8073(2) 0.08709(18) 0.0162(7) Uani 1 1 d .
H7B H 0.712(3) 0.830(2) 0.0773(16) 0.029(9) Uiso 1 1 d .
B8B B 0.5457(3) 0.8196(2) 0.16750(18) 0.0157(7) Uani 1 1 d .
H8B H 0.563(2) 0.8532(19) 0.2098(15) 0.021(8) Uiso 1 1 d .
B9B B 0.4597(3) 0.7273(2) 0.18310(18) 0.0146(7) Uani 1 1 d .
H9B H 0.425(2) 0.7100(18) 0.2323(15) 0.018 Uiso 1 1 d R
B10B B 0.5946(3) 0.7155(2) 0.14444(18) 0.0166(7) Uani 1 1 d .
H10B H 0.652(2) 0.6829(18) 0.1729(15) 0.021(8) Uiso 1 1 d .

loop_
_atom_site_aniso_label
_atom_site_aniso_U_11
_atom_site_aniso_U_22
_atom_site_aniso_U_33
_atom_site_aniso_U_23
_atom_site_aniso_U_13
_atom_site_aniso_U_12
Ru1A 0.00807(12) 0.01053(12) 0.01056(12) 0.00075(9) -0.00082(9) -0.00056(9)
P1A 0.0103(4) 0.0106(4) 0.0146(4) 0.0022(3) -0.0030(3) -0.0011(3)
P2A 0.0111(4) 0.0123(4) 0.0124(4) 0.0004(3) 0.0008(3) -0.0011(3)
P3A 0.0101(4) 0.0099(4) 0.0110(4) 0.0006(3) -0.0016(3) -0.0007(3)
O1A 0.0103(10) 0.0154(10) 0.0153(10) 0.0035(8) -0.0044(8) -0.0031(8)
O2A 0.0127(10) 0.0168(11) 0.0158(10) 0.0034(8) -0.0026(9) -0.0034(8)
C1A 0.0115(14) 0.0113(14) 0.0177(15) 0.0015(12) -0.0050(12) -0.0007(11)
C2A 0.0139(15) 0.0130(15) 0.0165(15) -0.0004(12) 0.0002(12) -0.0020(12)
C11A 0.0131(15) 0.0213(16) 0.0160(15) 0.0049(13) -0.0015(12) -0.0027(12)
C12A 0.0239(18) 0.0271(18) 0.0161(16) 0.0009(14) -0.0008(14) 0.0033(14)
C13A 0.0246(17) 0.0215(17) 0.0175(16) 0.0075(13) -0.0031(14) -0.0034(14)
C14A 0.0188(16) 0.0137(15) 0.0263(17) 0.0046(13) -0.0063(14) -0.0030(13)
C15A 0.0237(18) 0.0147(16) 0.042(2) -0.0029(15) -0.0049(16) -0.0064(14)
C16A 0.0263(18) 0.0118(16) 0.043(2) -0.0086(14) -0.0058(16) 0.0013(13)
C21A 0.0161(15) 0.0151(15) 0.0160(15) 0.0025(12) -0.0009(13) 0.0012(12)
C22A 0.0252(18) 0.0141(16) 0.0268(18) 0.0053(13) 0.0021(14) 0.0032(13)
C23A 0.0229(17) 0.0190(17) 0.0220(17) 0.0063(13) 0.0008(14) -0.0027(13)
C24A 0.0156(15) 0.0187(16) 0.0176(15) -0.0011(13) 0.0034(13) -0.0041(12)
C25A 0.0343(19) 0.0199(17) 0.0183(16) -0.0027(13) -0.0016(15) -0.0017(14)
C26A 0.0242(18) 0.0222(17) 0.0241(17) -0.0113(14) -0.0044(14) 0.0049(14)
C31A 0.0141(15) 0.0113(14) 0.0103(14) 0.0025(11) -0.0012(12) 0.0002(11)
C32A 0.0119(15) 0.0138(15) 0.0194(15) 0.0022(12) -0.0026(12) -0.0010(12)
C33A 0.0178(16) 0.0158(16) 0.0198(16) -0.0040(13) -0.0055(13) -0.0028(12)
C34A 0.0215(17) 0.0154(16) 0.0199(16) -0.0048(13) -0.0015(13) 0.0041(13)
C35A 0.0117(15) 0.0197(16) 0.0189(16) -0.0029(13) 0.0007(13) 0.0055(12)
C36A 0.0133(15) 0.0163(15) 0.0129(14) 0.0012(12) -0.0030(12) -0.0038(12)
C41A 0.0075(14) 0.0127(15) 0.0192(15) 0.0013(12) -0.0009(12) 0.0004(11)
C42A 0.0150(15) 0.0191(16) 0.0208(16) -0.0019(13) 0.0011(13) -0.0023(13)
C43A 0.0181(16) 0.0175(16) 0.0254(17) -0.0037(13) -0.0045(14) -0.0031(13)
C44A 0.0181(16) 0.0175(16) 0.0306(18) 0.0022(14) -0.0006(14) -0.0065(13)
C45A 0.0152(16) 0.0221(17) 0.0168(15) 0.0049(13) 0.0007(13) -0.0011(13)
C46A 0.0141(15) 0.0142(15) 0.0167(15) 0.0021(12) -0.0068(13) -0.0019(12)
C51A 0.0136(15) 0.0163(15) 0.0135(15) 0.0023(12) -0.0033(12) -0.0033(12)
C52A 0.0173(15) 0.0130(15) 0.0188(16) 0.0011(12) -0.0044(13) -0.0028(12)
C53A 0.0262(18) 0.0206(17) 0.0149(15) -0.0028(13) -0.0030(14) -0.0039(14)
C54A 0.035(2) 0.0283(19) 0.0161(16) 0.0010(14) -0.0107(15) 0.0071(15)
C55A 0.049(2) 0.032(2) 0.0191(17) 0.0021(15) -0.0055(17) 0.0257(17)
C56A 0.038(2) 0.0260(18) 0.0139(16) -0.0011(14) -0.0018(15) 0.0101(15)
B1A 0.0119(16) 0.0137(17) 0.0137(16) -0.0017(13) 0.0004(14) 0.0007(13)
B2A 0.0124(16) 0.0118(16) 0.0147(17) 0.0020(13) -0.0023(14) 0.0005(13)
B3A 0.0106(17) 0.0218(19) 0.0228(19) -0.0016(15) -0.0006(15) 0.0013(14)
B4A 0.0110(17) 0.0163(18) 0.0254(19) 0.0008(15) -0.0031(15) 0.0047(14)
B5A 0.0190(18) 0.0116(17) 0.0197(18) -0.0014(14) -0.0039(15) -0.0040(14)
B6A 0.0139(17) 0.0167(18) 0.0219(19) 0.0005(15) -0.0033(15) -0.0033(14)
B7A 0.0156(18) 0.0134(18) 0.031(2) 0.0007(15) -0.0045(16) -0.0025(14)
B8A 0.0142(18) 0.0189(19) 0.0233(19) 0.0008(15) -0.0083(15) -0.0026(14)
B9A 0.0197(18) 0.0125(17) 0.0199(18) -0.0036(14) -0.0047(15) -0.0005(14)
B10A 0.0162(18) 0.0193(19) 0.025(2) -0.0026(15) -0.0066(16) -0.0048(15)
Ru1B 0.00606(11) 0.00826(12) 0.00918(11) -0.00052(9) -0.00089(9) -0.00033(9)
P1B 0.0084(4) 0.0117(4) 0.0139(4) -0.0034(3) -0.0017(3) -0.0004(3)
P2B 0.0081(4) 0.0124(4) 0.0102(4) -0.0010(3) -0.0003(3) 0.0005(3)
P3B 0.0071(3) 0.0092(4) 0.0088(3) 0.0003(3) -0.0008(3) -0.0004(3)
O1B 0.0101(10) 0.0148(10) 0.0133(10) -0.0051(8) -0.0022(8) 0.0009(8)
O2B 0.0070(9) 0.0166(10) 0.0134(10) -0.0065(8) -0.0021(8) 0.0018(8)
C1B 0.0086(14) 0.0148(15) 0.0108(14) -0.0008(11) -0.0013(11) -0.0014(11)
C2B 0.0075(14) 0.0161(15) 0.0134(14) -0.0020(12) -0.0011(12) -0.0002(11)
C11B 0.0114(15) 0.0237(17) 0.0166(15) -0.0051(13) -0.0004(12) -0.0040(12)
C12B 0.037(2) 0.030(2) 0.0180(17) -0.0058(15) 0.0102(15) -0.0124(16)
C13B 0.0301(19) 0.0286(19) 0.0245(18) -0.0103(15) 0.0022(15) -0.0025(15)
C14B 0.0132(15) 0.0123(15) 0.0228(16) -0.0024(12) -0.0044(13) 0.0010(12)
C15B 0.0227(17) 0.0112(15) 0.0321(18) -0.0023(13) -0.0076(15) -0.0019(13)
C16B 0.0207(16) 0.0123(15) 0.0258(17) 0.0016(13) -0.0062(14) -0.0022(13)
C21B 0.0123(15) 0.0152(15) 0.0161(15) -0.0052(12) -0.0022(12) 0.0008(12)
C22B 0.0241(17) 0.0124(15) 0.0231(17) -0.0010(13) -0.0016(14) -0.0022(13)
C23B 0.0207(17) 0.0205(17) 0.0204(16) -0.0108(13) -0.0020(14) 0.0003(13)
C24B 0.0120(15) 0.0235(17) 0.0120(14) 0.0010(12) 0.0020(12) 0.0014(12)
C25B 0.0234(18) 0.037(2) 0.0173(16) 0.0082(15) -0.0078(14) -0.0050(15)
C26B 0.0249(17) 0.0255(18) 0.0165(16) 0.0094(14) -0.0026(14) -0.0024(14)
C31B 0.0137(14) 0.0069(13) 0.0078(13) 0.0006(11) 0.0005(11) 0.0010(11)
C32B 0.0091(14) 0.0139(15) 0.0132(14) -0.0039(12) 0.0007(12) 0.0006(11)
C33B 0.0167(15) 0.0125(15) 0.0102(14) 0.0002(11) 0.0000(12) 0.0032(12)
C34B 0.0187(16) 0.0111(14) 0.0127(14) 0.0018(12) 0.0029(12) -0.0005(12)
C35B 0.0115(14) 0.0155(15) 0.0137(14) -0.0017(12) 0.0010(12) -0.0041(12)
C36B 0.0124(14) 0.0141(15) 0.0115(14) -0.0032(12) -0.0022(12) 0.0005(12)
C41B 0.0085(14) 0.0125(14) 0.0129(14) -0.0043(11) -0.0049(11) 0.0020(11)
C42B 0.0134(15) 0.0164(15) 0.0123(14) -0.0012(12) -0.0021(12) -0.0002(12)
C43B 0.0184(16) 0.0141(15) 0.0215(16) 0.0034(13) -0.0046(13) 0.0021(12)
C44B 0.0194(16) 0.0167(16) 0.0186(16) -0.0047(13) -0.0036(13) 0.0073(13)
C45B 0.0127(15) 0.0247(17) 0.0139(15) -0.0019(13) 0.0012(12) 0.0036(13)
C46B 0.0094(14) 0.0124(14) 0.0137(14) 0.0000(11) -0.0030(12) 0.0007(11)
C51B 0.0058(13) 0.0159(15) 0.0083(13) -0.0002(11) 0.0014(11) -0.0009(11)
C52B 0.0140(15) 0.0162(15) 0.0167(15) 0.0010(12) -0.0036(13) -0.0011(12)
C53B 0.0204(17) 0.0273(18) 0.0160(16) 0.0027(13) -0.0072(14) 0.0040(14)
C54B 0.0166(16) 0.0315(19) 0.0124(15) -0.0028(13) -0.0069(13) -0.0038(13)
C55B 0.0126(15) 0.0201(16) 0.0144(15) -0.0065(12) 0.0040(12) -0.0060(12)
C56B 0.0096(14) 0.0172(15) 0.0136(14) 0.0002(12) -0.0006(12) -0.0005(12)
B1B 0.0124(16) 0.0121(16) 0.0113(16) 0.0001(13) 0.0000(13) 0.0001(13)
B2B 0.0115(16) 0.0088(16) 0.0113(16) -0.0002(13) -0.0026(13) 0.0005(13)
B3B 0.0088(16) 0.0165(18) 0.0162(17) 0.0010(14) -0.0024(14) -0.0007(13)
B4B 0.0087(16) 0.0132(17) 0.0182(17) -0.0015(14) 0.0002(14) -0.0048(13)
B5B 0.0095(16) 0.0151(18) 0.0162(17) 0.0014(14) -0.0022(14) 0.0005(13)
B6B 0.0054(15) 0.0179(18) 0.0188(18) 0.0017(14) 0.0013(14) 0.0005(13)
B7B 0.0105(17) 0.0193(18) 0.0190(18) 0.0000(14) -0.0023(14) -0.0011(14)
B8B 0.0106(16) 0.0209(19) 0.0167(17) -0.0022(15) -0.0046(14) -0.0024(14)
B9B 0.0140(17) 0.0156(18) 0.0147(17) 0.0005(14) -0.0040(14) -0.0001(14)
B10B 0.0109(17) 0.0211(19) 0.0182(18) -0.0011(15) -0.0044(14) 0.0030(14)

loop_
_atom_type_symbol
_atom_type_description
_atom_type_scat_dispersion_real
_atom_type_scat_dispersion_imag
_atom_type_scat_source
C C 0.0033 0.0016 'International Tables Vol C Tables 4.2.6.8 and 6.1.1.4'
H H 0.0000 0.0000 'International Tables Vol C Tables 4.2.6.8 and 6.1.1.4'
B B 0.0013 0.0007 'International Tables Vol C Tables 4.2.6.8 and 6.1.1.4'
O O 0.0106 0.0060 'International Tables Vol C Tables 4.2.6.8 and 6.1.1.4'
P P 0.1023 0.0942 'International Tables Vol C Tables 4.2.6.8 and 6.1.1.4'
Ru Ru -1.2594 0.8363 'International Tables Vol C Tables 4.2.6.8 and 6.1.1.4'

loop_
_geom_angle_atom_site_label_1
_geom_angle_atom_site_label_2
_geom_angle_atom_site_label_3
_geom_angle
H1A Ru1A H2A 177.1(14)
P1A Ru1A H1A 88.8(11)
P1A Ru1A P2A 158.27(3)
P1A Ru1A P3A 100.53(3)
P1A Ru1A H2A 88.2(9)
P2A Ru1A H1A 89.4(11)
P2A Ru1A P3A 100.96(3)
P2A Ru1A H2A 93.1(9)
P3A Ru1A H1A 86.2(11)
P3A Ru1A H2A 94.7(9)
B1A Ru1A H1A 101.3(11)
B1A Ru1A P1A 80.26(9)
B1A Ru1A P2A 78.84(9)
B1A Ru1A P3A 172.49(8)
B1A Ru1A B2A 45.46(11)
B1A Ru1A H2A 77.8(9)
B2A Ru1A H1A 146.7(11)
B2A Ru1A P1A 84.43(8)
B2A Ru1A P2A 85.19(8)
B2A Ru1A P3A 127.05(8)
B2A Ru1A H2A 32.4(9)
O1A P1A Ru1A 105.39(7)
O1A P1A C11A 94.79(11)
O1A P1A C14A 102.92(12)
C11A P1A Ru1A 127.41(10)
C14A P1A Ru1A 119.28(10)
C14A P1A C11A 101.86(14)
O2A P2A Ru1A 104.51(7)
O2A P2A C21A 94.19(12)
O2A P2A C24A 100.39(12)
C21A P2A Ru1A 127.50(9)
C21A P2A C24A 102.59(13)
C24A P2A Ru1A 120.85(10)
C31A P3A Ru1A 119.93(9)
C31A P3A C41A 100.89(13)
C31A P3A C51A 100.93(13)
C41A P3A Ru1A 115.85(9)
C51A P3A Ru1A 116.23(10)
C51A P3A C41A 99.83(13)
C1A O1A P1A 115.43(16)
C2A O2A P2A 115.20(17)
O1A C1A B1A 113.2(2)
O1A C1A B2A 117.0(2)
O1A C1A B4A 116.5(2)
O1A C1A B8A 119.9(2)
O1A C1A B9A 119.4(2)
B2A C1A B1A 60.14(17)
B4A C1A B1A 63.65(18)
B4A C1A B2A 113.0(2)
B4A C1A B9A 117.2(2)
B8A C1A B1A 117.7(2)
B8A C1A B2A 115.0(2)
B8A C1A B4A 64.9(2)
B8A C1A B9A 64.14(19)
B9A C1A B1A 114.1(2)
B9A C1A B2A 62.17(18)
O2A C2A B1A 113.9(2)
O2A C2A B2A 116.6(2)
O2A C2A B3A 116.7(2)
O2A C2A B5A 118.3(2)
O2A C2A B6A 119.1(2)
B2A C2A B1A 60.30(18)
B2A C2A B5A 62.84(18)
B3A C2A B1A 63.90(19)
B3A C2A B2A 113.7(2)
B3A C2A B5A 117.5(2)
B5A C2A B1A 114.7(2)
B6A C2A B1A 118.0(2)
B6A C2A B2A 115.6(2)
B6A C2A B3A 65.07(19)
B6A C2A B5A 63.90(19)
P1A C11A H11A 107.3
C12A C11A P1A 110.0(2)
C12A C11A H11A 107.3
C12A C11A C13A 110.1(2)
C13A C11A P1A 114.4(2)
C13A C11A H11A 107.3
C11A C12A H12D 109.5
C11A C12A H12E 109.5
C11A C12A H12F 109.5
H12D C12A H12E 109.5
H12D C12A H12F 109.5
H12E C12A H12F 109.5
C11A C13A H13D 109.5
C11A C13A H13E 109.5
C11A C13A H13F 109.5
H13D C13A H13E 109.5
H13D C13A H13F 109.5
H13E C13A H13F 109.5
P1A C14A H14A 108.0
C15A C14A P1A 109.7(2)
C15A C14A H14A 108.0
C16A C14A P1A 113.5(2)
C16A C14A H14A 108.0
C16A C14A C15A 109.6(3)
C14A C15A H15D 109.5
C14A C15A H15E 109.5
C14A C15A H15F 109.5
H15D C15A H15E 109.5
H15D C15A H15F 109.5
H15E C15A H15F 109.5
C14A C16A H16D 109.5
C14A C16A H16E 109.5
C14A C16A H16F 109.5
H16D C16A H16E 109.5
H16D C16A H16F 109.5
H16E C16A H16F 109.5
P2A C21A H21A 108.4
C22A C21A P2A 110.3(2)
C22A C21A H21A 108.4
C22A C21A C23A 108.7(2)
C23A C21A P2A 112.4(2)
C23A C21A H21A 108.4
C21A C22A H22D 109.5
C21A C22A H22E 109.5
C21A C22A H22F 109.5
H22D C22A H22E 109.5
H22D C22A H22F 109.5
H22E C22A H22F 109.5
C21A C23A H23D 109.5
C21A C23A H23E 109.5
C21A C23A H23F 109.5
H23D C23A H23E 109.5
H23D C23A H23F 109.5
H23E C23A H23F 109.5
P2A C24A H24A 106.4
C25A C24A P2A 115.0(2)
C25A C24A H24A 106.4
C25A C24A C26A 108.8(2)
C26A C24A P2A 113.3(2)
C26A C24A H24A 106.4
C24A C25A H25D 109.5
C24A C25A H25E 109.5
C24A C25A H25F 109.5
H25D C25A H25E 109.5
H25D C25A H25F 109.5
H25E C25A H25F 109.5
C24A C26A H26D 109.5
C24A C26A H26E 109.5
C24A C26A H26F 109.5
H26D C26A H26E 109.5
H26D C26A H26F 109.5
H26E C26A H26F 109.5
C32A C31A P3A 120.4(2)
C32A C31A C36A 118.3(3)
C36A C31A P3A 121.3(2)
C31A C32A H32A 119.8
C33A C32A C31A 120.4(3)
C33A C32A H32A 119.8
C32A C33A H33A 119.7
C34A C33A C32A 120.5(3)
C34A C33A H33A 119.7
C33A C34A H34A 120.3
C35A C34A C33A 119.4(3)
C35A C34A H34A 120.3
C34A C35A H35A 119.7
C36A C35A C34A 120.7(3)
C36A C35A H35A 119.7
C31A C36A H36A 119.7
C35A C36A C31A 120.7(3)
C35A C36A H36A 119.7
C42A C41A P3A 120.8(2)
C46A C41A P3A 121.4(2)
C46A C41A C42A 117.7(3)
C41A C42A H42A 119.4
C43A C42A C41A 121.3(3)
C43A C42A H42A 119.4
C42A C43A H43A 120.0
C42A C43A C44A 120.1(3)
C44A C43A H43A 120.0
C43A C44A H44A 120.3
C43A C44A C45A 119.4(3)
C45A C44A H44A 120.3
C44A C45A H45A 119.8
C46A C45A C44A 120.4(3)
C46A C45A H45A 119.8
C41A C46A H46A 119.5
C45A C46A C41A 121.1(3)
C45A C46A H46A 119.5
C52A C51A P3A 118.1(2)
C56A C51A P3A 123.9(2)
C56A C51A C52A 118.0(3)
C51A C52A H52A 119.3
C53A C52A C51A 121.4(3)
C53A C52A H52A 119.3
C52A C53A H53A 120.2
C52A C53A C54A 119.7(3)
C54A C53A H53A 120.2
C53A C54A H54A 120.5
C55A C54A C53A 119.0(3)
C55A C54A H54A 120.5
C54A C55A H55A 119.4
C54A C55A C56A 121.2(3)
C56A C55A H55A 119.4
C51A C56A C55A 120.6(3)
C51A C56A H56A 119.7
C55A C56A H56A 119.7
C1A B1A Ru1A 101.21(17)
C1A B1A C2A 99.5(2)
C1A B1A B3A 101.1(2)
C1A B1A B4A 57.00(17)
C2A B1A Ru1A 100.53(17)
C2A B1A B3A 56.84(17)
C2A B1A B4A 100.8(2)
B2A B1A Ru1A 69.35(15)
B2A B1A C1A 59.49(17)
B2A B1A C2A 58.95(17)
B2A B1A B3A 106.7(2)
B2A B1A B4A 107.0(2)
B3A B1A Ru1A 150.5(2)
B4A B1A Ru1A 151.7(2)
B4A B1A B3A 57.68(18)
Ru1A B2A H2A 50.7(13)
C1A B2A Ru1A 99.09(17)
C1A B2A B1A 60.37(18)
C1A B2A H2A 123.3(14)
C1A B2A B5A 104.5(2)
C1A B2A B9A 58.85(17)
C2A B2A Ru1A 98.93(17)
C2A B2A C1A 101.4(2)
C2A B2A B1A 60.75(18)
C2A B2A H2A 126.7(14)
C2A B2A B5A 58.69(18)
C2A B2A B9A 104.5(2)
B1A B2A Ru1A 65.19(15)
B1A B2A H2A 115.8(13)
B1A B2A B5A 111.6(2)
B1A B2A B9A 111.5(2)
B5A B2A Ru1A 150.0(2)
B5A B2A H2A 124.3(14)
B9A B2A Ru1A 150.4(2)
B9A B2A H2A 122.2(13)
B9A B2A B5A 59.57(19)
C2A B3A B1A 59.26(18)
C2A B3A H3A 119.5(15)
C2A B3A B4A 105.1(2)
C2A B3A B6A 57.07(18)
C2A B3A B7A 103.1(2)
B1A B3A H3A 120.6(15)
B4A B3A B1A 60.89(19)
B4A B3A H3A 127.7(15)
B4A B3A B6A 108.0(3)
B4A B3A B7A 60.5(2)
B6A B3A B1A 107.6(2)
B6A B3A H3A 118.2(16)
B7A B3A B1A 108.8(2)
B7A B3A H3A 126.0(15)
B7A B3A B6A 59.43(19)
C1A B4A B1A 59.35(17)
C1A B4A B3A 105.8(2)
C1A B4A H4A 117.6(15)
C1A B4A B7A 103.5(2)
C1A B4A B8A 56.86(18)
B1A B4A H4A 121.0(15)
B3A B4A B1A 61.42(19)
B3A B4A H4A 129.4(15)
B3A B4A B7A 60.4(2)
B3A B4A B8A 108.2(2)
B7A B4A B1A 109.1(2)
B7A B4A H4A 126.2(15)
B7A B4A B8A 59.7(2)
B8A B4A B1A 107.5(2)
B8A B4A H4A 116.5(15)
C2A B5A B2A 58.47(17)
C2A B5A H5A 118.3(16)
C2A B5A B6A 57.16(18)
C2A B5A B9A 104.6(2)
C2A B5A B10A 102.9(2)
B2A B5A H5A 119.5(16)
B2A B5A B6A 106.5(2)
B6A B5A H5A 119.5(16)
B9A B5A B2A 60.00(19)
B9A B5A H5A 127.7(16)
B9A B5A B6A 108.1(2)
B10A B5A B2A 106.7(2)
B10A B5A H5A 129.1(16)
B10A B5A B6A 59.9(2)
B10A B5A B9A 59.9(2)
C2A B6A B3A 57.87(18)
C2A B6A B5A 58.94(18)
C2A B6A H6A 116.7(16)
C2A B6A B7A 103.5(2)
C2A B6A B10A 103.8(2)
B3A B6A H6A 118.1(16)
B5A B6A B3A 107.6(2)
B5A B6A H6A 119.1(17)
B7A B6A B3A 59.15(19)
B7A B6A B5A 108.2(2)
B7A B6A H6A 128.7(16)
B10A B6A B3A 107.5(2)
B10A B6A B5A 59.29(19)
B10A B6A H6A 130.0(16)
B10A B6A B7A 61.0(2)
B3A B7A B4A 59.05(19)
B3A B7A B6A 61.4(2)
B3A B7A H7A 122.1(15)
B3A B7A B8A 108.1(2)
B3A B7A B10A 108.2(2)
B4A B7A B6A 108.5(2)
B4A B7A H7A 122.5(15)
B4A B7A B8A 60.9(2)
B4A B7A B10A 107.8(2)
B6A B7A H7A 120.9(16)
B6A B7A B8A 107.7(2)
B6A B7A B10A 59.52(19)
B8A B7A H7A 121.6(16)
B8A B7A B10A 59.2(2)
B10A B7A H7A 121.3(15)
C1A B8A B4A 58.20(18)
C1A B8A B7A 104.3(2)
C1A B8A H8A 119.0(16)
C1A B8A B9A 59.30(18)
C1A B8A B10A 104.7(2)
B4A B8A H8A 122.1(15)
B7A B8A B4A 59.37(19)
B7A B8A H8A 128.4(16)
B7A B8A B9A 108.3(2)
B9A B8A B4A 107.9(2)
B9A B8A H8A 117.1(15)
B10A B8A B4A 108.1(2)
B10A B8A B7A 61.1(2)
B10A B8A H8A 125.2(15)
B10A B8A B9A 59.31(19)
C1A B9A B2A 58.97(17)
C1A B9A B5A 105.3(2)
C1A B9A B8A 56.55(17)
C1A B9A H9A 119.8(15)
C1A B9A B10A 102.8(2)
B2A B9A B8A 106.2(2)
B2A B9A H9A 117.9(14)
B5A B9A B2A 60.43(19)
B5A B9A B8A 107.7(3)
B5A B9A H9A 124.9(14)
B8A B9A H9A 122.7(14)
B10A B9A B2A 107.1(2)
B10A B9A B5A 60.0(2)
B10A B9A B8A 59.6(2)
B10A B9A H9A 129.1(14)
B5A B10A B6A 60.81(19)
B5A B10A B7A 108.3(2)
B5A B10A B8A 109.0(2)
B5A B10A H10A 122.7(15)
B6A B10A B7A 59.5(2)
B6A B10A H10A 122.2(15)
B7A B10A H10A 120.9(15)
B8A B10A B6A 108.2(2)
B8A B10A B7A 59.8(2)
B8A B10A H10A 119.9(15)
B9A B10A B5A 60.04(19)
B9A B10A B6A 108.9(2)
B9A B10A B7A 108.6(2)
B9A B10A B8A 61.13(19)
B9A B10A H10A 121.2(15)
H1B Ru1B H2B 177.3(16)
P1B Ru1B H1B 91.4(12)
P1B Ru1B P3B 98.38(3)
P1B Ru1B H2B 87.6(10)
P2B Ru1B H1B 87.6(12)
P2B Ru1B P1B 159.14(3)
P2B Ru1B P3B 102.14(3)
P2B Ru1B H2B 92.4(10)
P3B Ru1B H1B 82.5(12)
P3B Ru1B H2B 100.2(10)
B1B Ru1B H1B 100.4(12)
B1B Ru1B P1B 78.81(8)
B1B Ru1B P2B 80.87(8)
B1B Ru1B P3B 176.01(8)
B1B Ru1B B2B 45.43(11)
B1B Ru1B H2B 76.9(10)
B2B Ru1B H1B 145.7(13)
B2B Ru1B P1B 84.90(8)
B2B Ru1B P2B 84.23(8)
B2B Ru1B P3B 131.84(8)
B2B Ru1B H2B 31.7(10)
O1B P1B Ru1B 104.99(7)
O1B P1B C11B 95.80(12)
O1B P1B C14B 103.47(11)
C11B P1B Ru1B 124.49(10)
C11B P1B C14B 103.04(13)
C14B P1B Ru1B 120.36(9)
O2B P2B Ru1B 105.32(7)
O2B P2B C21B 94.44(11)
O2B P2B C24B 101.72(11)
C21B P2B Ru1B 126.80(9)
C24B P2B Ru1B 120.33(10)
C24B P2B C21B 102.37(13)
C31B P3B Ru1B 121.80(9)
C31B P3B C41B 102.38(12)
C41B P3B Ru1B 112.45(9)
C51B P3B Ru1B 117.84(9)
C51B P3B C31B 98.19(12)
C51B P3B C41B 101.06(12)
C1B O1B P1B 114.59(16)
C2B O2B P2B 115.57(16)
O1B C1B B1B 113.8(2)
O1B C1B B2B 116.5(2)
O1B C1B B4B 116.7(2)
O1B C1B B8B 119.7(2)
O1B C1B B9B 118.6(2)
B2B C1B B1B 59.88(17)
B4B C1B B1B 63.48(18)
B4B C1B B2B 113.1(2)
B4B C1B B9B 117.8(2)
B8B C1B B1B 117.5(2)
B8B C1B B2B 115.4(2)
B8B C1B B4B 65.14(19)
B8B C1B B9B 64.33(19)
B9B C1B B1B 114.2(2)
B9B C1B B2B 62.59(18)
O2B C2B B1B 113.2(2)
O2B C2B B2B 116.8(2)
O2B C2B B3B 116.1(2)
O2B C2B B5B 118.8(2)
O2B C2B B6B 119.2(2)
B2B C2B B1B 59.98(17)
B3B C2B B1B 63.89(18)
B3B C2B B2B 113.4(2)
B3B C2B B5B 118.1(2)
B5B C2B B1B 114.5(2)
B5B C2B B2B 62.56(18)
B6B C2B B1B 118.4(2)
B6B C2B B2B 115.6(2)
B6B C2B B3B 65.46(19)
B6B C2B B5B 64.32(18)
P1B C11B H11B 107.0
C12B C11B P1B 109.8(2)
C12B C11B H11B 107.0
C12B C11B C13B 108.9(3)
C13B C11B P1B 116.7(2)
C13B C11B H11B 107.0
C11B C12B H12A 109.5
C11B C12B H12B 109.5
C11B C12B H12C 109.5
H12A C12B H12B 109.5
H12A C12B H12C 109.5
H12B C12B H12C 109.5
C11B C13B H13A 109.5
C11B C13B H13B 109.5
C11B C13B H13C 109.5
H13A C13B H13B 109.5
H13A C13B H13C 109.5
H13B C13B H13C 109.5
P1B C14B H14B 106.7
C15B C14B P1B 114.25(19)
C15B C14B H14B 106.7
C16B C14B P1B 113.26(19)
C16B C14B H14B 106.7
C16B C14B C15B 108.6(2)
C14B C15B H15A 109.5
C14B C15B H15B 109.5
C14B C15B H15C 109.5
H15A C15B H15B 109.5
H15A C15B H15C 109.5
H15B C15B H15C 109.5
C14B C16B H16A 109.5
C14B C16B H16B 109.5
C14B C16B H16C 109.5
H16A C16B H16B 109.5
H16A C16B H16C 109.5
H16B C16B H16C 109.5
P2B C21B H21B 107.9
C22B C21B P2B 109.77(19)
C22B C21B H21B 107.9
C23B C21B P2B 113.4(2)
C23B C21B H21B 107.9
C23B C21B C22B 109.8(2)
C21B C22B H22A 109.5
C21B C22B H22B 109.5
C21B C22B H22C 109.5
H22A C22B H22B 109.5
H22A C22B H22C 109.5
H22B C22B H22C 109.5
C21B C23B H23A 109.5
C21B C23B H23B 109.5
C21B C23B H23C 109.5
H23A C23B H23B 109.5
H23A C23B H23C 109.5
H23B C23B H23C 109.5
P2B C24B H24B 107.9
C25B C24B P2B 110.2(2)
C25B C24B H24B 107.9
C26B C24B P2B 112.8(2)
C26B C24B H24B 107.9
C26B C24B C25B 110.1(2)
C24B C25B H25A 109.5
C24B C25B H25B 109.5
C24B C25B H25C 109.5
H25A C25B H25B 109.5
H25A C25B H25C 109.5
H25B C25B H25C 109.5
C24B C26B H26A 109.5
C24B C26B H26B 109.5
C24B C26B H26C 109.5
H26A C26B H26B 109.5
H26A C26B H26C 109.5
H26B C26B H26C 109.5
C32B C31B P3B 121.2(2)
C32B C31B C36B 118.0(2)
C36B C31B P3B 120.9(2)
C31B C32B H32B 119.5
C33B C32B C31B 121.1(3)
C33B C32B H32B 119.5
C32B C33B H33B 119.9
C32B C33B C34B 120.1(3)
C34B C33B H33B 119.9
C33B C34B H34B 120.2
C33B C34B C35B 119.6(3)
C35B C34B H34B 120.2
C34B C35B H35B 120.0
C36B C35B C34B 120.0(3)
C36B C35B H35B 120.0
C31B C36B H36B 119.5
C35B C36B C31B 121.1(3)
C35B C36B H36B 119.5
C42B C41B P3B 118.4(2)
C42B C41B C46B 117.9(2)
C46B C41B P3B 123.7(2)
C41B C42B H42B 119.3
C43B C42B C41B 121.4(3)
C43B C42B H42B 119.3
C42B C43B H43B 120.0
C44B C43B C42B 120.0(3)
C44B C43B H43B 120.0
C43B C44B H44B 120.3
C45B C44B C43B 119.3(3)
C45B C44B H44B 120.3
C44B C45B H45B 119.6
C44B C45B C46B 120.7(3)
C46B C45B H45B 119.6
C41B C46B H46B 119.7
C45B C46B C41B 120.6(3)
C45B C46B H46B 119.7
C52B C51B P3B 123.1(2)
C52B C51B C56B 118.1(2)
C56B C51B P3B 118.7(2)
C51B C52B H52B 119.7
C53B C52B C51B 120.6(3)
C53B C52B H52B 119.7
C52B C53B H53B 119.6
C54B C53B C52B 120.8(3)
C54B C53B H53B 119.6
C53B C54B H54B 120.2
C53B C54B C55B 119.5(3)
C55B C54B H54B 120.2
C54B C55B H55B 120.0
C56B C55B C54B 120.0(3)
C56B C55B H55B 120.0
C51B C56B H56B 119.6
C55B C56B C51B 120.9(3)
C55B C56B H56B 119.6
C1B B1B Ru1B 101.51(17)
C1B B1B B3B 100.9(2)
C1B B1B B4B 57.00(16)
C2B B1B Ru1B 101.54(17)
C2B B1B C1B 99.3(2)
C2B B1B B3B 56.57(17)
C2B B1B B4B 101.0(2)
B2B B1B Ru1B 70.06(15)
B2B B1B C1B 59.16(17)
B2B B1B C2B 59.38(17)
B2B B1B B3B 106.8(2)
B2B B1B B4B 107.1(2)
B3B B1B Ru1B 151.0(2)
B3B B1B B4B 57.88(18)
B4B B1B Ru1B 151.1(2)
Ru1B B2B H2B 52.3(15)
C1B B2B Ru1B 99.04(17)
C1B B2B C2B 101.4(2)
C1B B2B B1B 60.96(17)
C1B B2B H2B 120.1(15)
C1B B2B B5B 104.5(2)
C1B B2B B9B 58.68(17)
C2B B2B Ru1B 98.77(16)
C2B B2B B1B 60.64(18)
C2B B2B H2B 130.7(15)
C2B B2B B5B 58.52(17)
C2B B2B B9B 104.1(2)
B1B B2B Ru1B 64.51(14)
B1B B2B H2B 116.4(15)
B1B B2B B5B 111.6(2)
B1B B2B B9B 111.7(2)
B5B B2B Ru1B 149.9(2)
B5B B2B H2B 125.5(15)
B5B B2B B9B 59.50(18)
B9B B2B Ru1B 150.6(2)
B9B B2B H2B 119.3(15)
C2B B3B B1B 59.54(17)
C2B B3B H3B 119.8(15)
C2B B3B B4B 105.7(2)
C2B B3B B6B 56.70(17)
C2B B3B B7B 103.2(2)
B1B B3B H3B 121.1(15)
B4B B3B B1B 61.10(18)
B4B B3B H3B 127.1(15)
B4B B3B B6B 108.5(2)
B4B B3B B7B 60.92(19)
B6B B3B B1B 107.6(2)
B6B B3B H3B 118.0(15)
B7B B3B B1B 109.1(2)
B7B B3B H3B 125.2(15)
B7B B3B B6B 59.55(18)
C1B B4B B1B 59.52(17)
C1B B4B B3B 105.2(2)
C1B B4B H4B 117.8(15)
C1B B4B B7B 102.6(2)
C1B B4B B8B 56.46(17)
B1B B4B H4B 117.8(14)
B3B B4B B1B 61.02(18)
B3B B4B H4B 127.9(14)
B3B B4B B7B 60.16(18)
B3B B4B B8B 107.3(2)
B7B B4B B1B 108.5(2)
B7B B4B H4B 129.3(14)
B7B B4B B8B 59.14(19)
B8B B4B B1B 107.1(2)
B8B B4B H4B 120.2(14)
C2B B5B B2B 58.92(17)
C2B B5B H5B 120.5(16)
C2B B5B B6B 56.56(17)
C2B B5B B9B 105.0(2)
C2B B5B B10B 102.5(2)
B2B B5B H5B 118.5(16)
B2B B5B B6B 106.2(2)
B2B B5B B10B 106.7(2)
B6B B5B H5B 122.5(16)
B9B B5B B2B 60.31(18)
B9B B5B H5B 124.7(16)
B9B B5B B6B 107.8(2)
B9B B5B B10B 59.74(18)
B10B B5B H5B 128.7(16)
B10B B5B B6B 59.67(19)
C2B B6B B3B 57.84(17)
C2B B6B B5B 59.12(17)
C2B B6B H6B 121.3(15)
C2B B6B B7B 103.9(2)
C2B B6B B10B 104.6(2)
B3B B6B H6B 118.3(15)
B5B B6B B3B 107.7(2)
B5B B6B H6B 122.5(15)
B7B B6B B3B 59.31(18)
B7B B6B B5B 108.5(2)
B7B B6B H6B 123.6(15)
B10B B6B B3B 107.8(2)
B10B B6B B5B 59.79(19)
B10B B6B H6B 126.9(15)
B10B B6B B7B 60.87(19)
B3B B7B B4B 58.93(18)
B3B B7B B6B 61.14(18)
B3B B7B H7B 121.8(17)
B3B B7B B8B 107.8(2)
B3B B7B B10B 108.2(2)
B4B B7B H7B 123.6(17)
B4B B7B B10B 108.1(2)
B6B B7B B4B 108.2(2)
B6B B7B H7B 119.6(16)
B6B B7B B10B 59.54(19)
B8B B7B B4B 61.01(19)
B8B B7B B6B 107.4(2)
B8B B7B H7B 123.0(16)
B8B B7B B10B 59.29(19)
B10B B7B H7B 120.6(17)
C1B B8B B4B 58.40(17)
C1B B8B B7B 104.7(2)
C1B B8B H8B 119.5(16)
C1B B8B B9B 59.21(18)
C1B B8B B10B 104.9(2)
B4B B8B H8B 120.7(16)
B7B B8B B4B 59.85(19)
B7B B8B H8B 127.0(17)
B7B B8B B9B 108.4(2)
B9B B8B B4B 108.2(2)
B9B B8B H8B 118.5(17)
B10B B8B B4B 108.7(2)
B10B B8B B7B 61.11(19)
B10B B8B H8B 125.5(16)
B10B B8B B9B 59.36(19)
C1B B9B B2B 58.73(17)
C1B B9B B5B 105.1(2)
C1B B9B B8B 56.45(17)
C1B B9B H9B 118.3(16)
C1B B9B B10B 102.9(2)
B2B B9B B8B 105.8(2)
B2B B9B H9B 118.5(16)
B5B B9B B2B 60.19(18)
B5B B9B B8B 107.9(2)
B5B B9B H9B 126.6(16)
B5B B9B B10B 60.56(19)
B8B B9B H9B 121.2(16)
B10B B9B B2B 107.3(2)
B10B B9B B8B 59.56(19)
B10B B9B H9B 129.4(16)
B5B B10B B7B 108.1(2)
B5B B10B H10B 121.7(15)
B6B B10B B5B 60.54(18)
B6B B10B B7B 59.59(19)
B6B B10B H10B 123.0(16)
B7B B10B H10B 122.5(16)
B8B B10B B5B 108.5(2)
B8B B10B B6B 107.7(2)
B8B B10B B7B 59.60(19)
B8B B10B H10B 120.6(15)
B9B B10B B5B 59.70(19)
B9B B10B B6B 108.4(2)
B9B B10B B7B 108.5(2)
B9B B10B B8B 61.08(19)
B9B B10B H10B 120.0(16)

loop_
_geom_bond_atom_site_label_1
_geom_bond_atom_site_label_2
_geom_bond_distance
Ru1A H1A 1.70(3)
Ru1A P1A 2.2966(7)
Ru1A P2A 2.3039(8)
Ru1A P3A 2.3429(7)
Ru1A B1A 2.208(3)
Ru1A B2A 2.276(3)
Ru1A H2A 1.77(3)
P1A O1A 1.6954(19)
P1A C11A 1.852(3)
P1A C14A 1.844(3)
P2A O2A 1.688(2)
P2A C21A 1.847(3)
P2A C24A 1.865(3)
P3A C31A 1.847(3)
P3A C41A 1.851(3)
P3A C51A 1.847(3)
O1A C1A 1.390(3)
O2A C2A 1.381(3)
C1A B1A 1.738(4)
C1A B2A 1.722(4)
C1A B4A 1.694(4)
C1A B8A 1.669(4)
C1A B9A 1.720(4)
C2A B1A 1.742(4)
C2A B2A 1.710(4)
C2A B3A 1.696(4)
C2A B5A 1.714(4)
C2A B6A 1.681(4)
C11A H11A 1.0000
C11A C12A 1.525(4)
C11A C13A 1.530(4)
C12A H12D 0.9800
C12A H12E 0.9800
C12A H12F 0.9800
C13A H13D 0.9800
C13A H13E 0.9800
C13A H13F 0.9800
C14A H14A 1.0000
C14A C15A 1.528(4)
C14A C16A 1.524(4)
C15A H15D 0.9800
C15A H15E 0.9800
C15A H15F 0.9800
C16A H16D 0.9800
C16A H16E 0.9800
C16A H16F 0.9800
C21A H21A 1.0000
C21A C22A 1.529(4)
C21A C23A 1.539(4)
C22A H22D 0.9800
C22A H22E 0.9800
C22A H22F 0.9800
C23A H23D 0.9800
C23A H23E 0.9800
C23A H23F 0.9800
C24A H24A 1.0000
C24A C25A 1.520(4)
C24A C26A 1.530(4)
C25A H25D 0.9800
C25A H25E 0.9800
C25A H25F 0.9800
C26A H26D 0.9800
C26A H26E 0.9800
C26A H26F 0.9800
C31A C32A 1.393(4)
C31A C36A 1.404(4)
C32A H32A 0.9500
C32A C33A 1.392(4)
C33A H33A 0.9500
C33A C34A 1.381(4)
C34A H34A 0.9500
C34A C35A 1.380(4)
C35A H35A 0.9500
C35A C36A 1.378(4)
C36A H36A 0.9500
C41A C42A 1.403(4)
C41A C46A 1.394(4)
C42A H42A 0.9500
C42A C43A 1.386(4)
C43A H43A 0.9500
C43A C44A 1.386(4)
C44A H44A 0.9500
C44A C45A 1.390(4)
C45A H45A 0.9500
C45A C46A 1.386(4)
C46A H46A 0.9500
C51A C52A 1.396(4)
C51A C56A 1.385(4)
C52A H52A 0.9500
C52A C53A 1.388(4)
C53A H53A 0.9500
C53A C54A 1.392(4)
C54A H54A 0.9500
C54A C55A 1.377(4)
C55A H55A 0.9500
C55A C56A 1.387(4)
C56A H56A 0.9500
B1A B2A 1.734(4)
B1A B3A 1.820(5)
B1A B4A 1.810(5)
B2A H2A 1.23(3)
B2A B5A 1.785(5)
B2A B9A 1.778(5)
B3A H3A 1.09(3)
B3A B4A 1.751(5)
B3A B6A 1.817(5)
B3A B7A 1.776(5)
B4A H4A 1.03(3)
B4A B7A 1.778(5)
B4A B8A 1.806(5)
B5A H5A 1.07(3)
B5A B6A 1.797(5)
B5A B9A 1.770(5)
B5A B10A 1.770(5)
B6A H6A 1.05(3)
B6A B7A 1.781(5)
B6A B10A 1.781(5)
B7A H7A 1.12(3)
B7A B8A 1.783(5)
B7A B10A 1.807(5)
B8A H8A 1.07(3)
B8A B9A 1.800(5)
B8A B10A 1.772(5)
B9A H9A 1.11(3)
B9A B10A 1.768(5)
B10A H10A 1.10(3)
Ru1B H1B 1.62(3)
Ru1B P1B 2.3115(7)
Ru1B P2B 2.2939(7)
Ru1B P3B 2.3411(7)
Ru1B B1B 2.189(3)
Ru1B B2B 2.279(3)
Ru1B H2B 1.81(3)
P1B O1B 1.6904(19)
P1B C11B 1.846(3)
P1B C14B 1.868(3)
P2B O2B 1.6891(19)
P2B C21B 1.849(3)
P2B C24B 1.844(3)
P3B C31B 1.848(3)
P3B C41B 1.850(3)
P3B C51B 1.848(3)
O1B C1B 1.392(3)
O2B C2B 1.391(3)
C1B B1B 1.746(4)
C1B B2B 1.715(4)
C1B B4B 1.699(4)
C1B B8B 1.663(4)
C1B B9B 1.714(4)
C2B B1B 1.739(4)
C2B B2B 1.717(4)
C2B B3B 1.684(4)
C2B B5B 1.710(4)
C2B B6B 1.662(4)
C11B H11B 1.0000
C11B C12B 1.522(4)
C11B C13B 1.523(4)
C12B H12A 0.9800
C12B H12B 0.9800
C12B H12C 0.9800
C13B H13A 0.9800
C13B H13B 0.9800
C13B H13C 0.9800
C14B H14B 1.0000
C14B C15B 1.534(4)
C14B C16B 1.529(4)
C15B H15A 0.9800
C15B H15B 0.9800
C15B H15C 0.9800
C16B H16A 0.9800
C16B H16B 0.9800
C16B H16C 0.9800
C21B H21B 1.0000
C21B C22B 1.526(4)
C21B C23B 1.525(4)
C22B H22A 0.9800
C22B H22B 0.9800
C22B H22C 0.9800
C23B H23A 0.9800
C23B H23B 0.9800
C23B H23C 0.9800
C24B H24B 1.0000
C24B C25B 1.537(4)
C24B C26B 1.528(4)
C25B H25A 0.9800
C25B H25B 0.9800
C25B H25C 0.9800
C26B H26A 0.9800
C26B H26B 0.9800
C26B H26C 0.9800
C31B C32B 1.395(4)
C31B C36B 1.396(4)
C32B H32B 0.9500
C32B C33B 1.382(4)
C33B H33B 0.9500
C33B C34B 1.382(4)
C34B H34B 0.9500
C34B C35B 1.389(4)
C35B H35B 0.9500
C35B C36B 1.379(4)
C36B H36B 0.9500
C41B C42B 1.392(4)
C41B C46B 1.394(4)
C42B H42B 0.9500
C42B C43B 1.386(4)
C43B H43B 0.9500
C43B C44B 1.385(4)
C44B H44B 0.9500
C44B C45B 1.378(4)
C45B H45B 0.9500
C45B C46B 1.389(4)
C46B H46B 0.9500
C51B C52B 1.391(4)
C51B C56B 1.398(4)
C52B H52B 0.9500
C52B C53B 1.388(4)
C53B H53B 0.9500
C53B C54B 1.371(4)
C54B H54B 0.9500
C54B C55B 1.388(4)
C55B H55B 0.9500
C55B C56B 1.387(4)
C56B H56B 0.9500
B1B B2B 1.728(4)
B1B B3B 1.812(4)
B1B B4B 1.813(4)
B2B H2B 1.20(3)
B2B B5B 1.779(4)
B2B B9B 1.781(4)
B3B H3B 1.05(3)
B3B B4B 1.754(5)
B3B B6B 1.809(5)
B3B B7B 1.776(5)
B4B H4B 1.10(3)
B4B B7B 1.789(5)
B4B B8B 1.810(5)
B5B H5B 1.02(3)
B5B B6B 1.795(5)
B5B B9B 1.766(5)
B5B B10B 1.782(5)
B6B H6B 1.07(3)
B6B B7B 1.781(5)
B6B B10B 1.780(5)
B7B H7B 1.09(3)
B7B B8B 1.777(5)
B7B B10B 1.804(5)
B8B H8B 1.04(3)
B8B B9B 1.798(5)
B8B B10B 1.771(5)
B9B H9B 1.03(3)
B9B B10B 1.767(5)
B10B H10B 1.09(3)

loop_
_geom_torsion_atom_site_label_1
_geom_torsion_atom_site_label_2
_geom_torsion_atom_site_label_3
_geom_torsion_atom_site_label_4
_geom_torsion
Ru1A P1A O1A C1A 7.56(19)
Ru1A P1A C11A C12A 47.0(2)
Ru1A P1A C11A C13A 171.64(16)
Ru1A P1A C14A C15A 81.1(2)
Ru1A P1A C14A C16A -41.9(2)
Ru1A P2A O2A C2A -15.88(19)
Ru1A P2A C21A C22A -38.2(3)
Ru1A P2A C21A C23A -159.70(16)
Ru1A P2A C24A C25A -102.2(2)
Ru1A P2A C24A C26A 23.7(3)
Ru1A P3A C31A C32A -15.6(3)
Ru1A P3A C31A C36A 166.75(19)
Ru1A P3A C41A C42A 81.3(2)
Ru1A P3A C41A C46A -96.3(2)
Ru1A P3A C51A C52A -45.6(3)
Ru1A P3A C51A C56A 134.4(2)
Ru1A B1A B2A C1A -117.60(17)
Ru1A B1A B2A C2A 117.06(17)
Ru1A B1A B2A B5A 147.5(2)
Ru1A B1A B2A B9A -147.9(2)
Ru1A B1A B3A C2A -44.6(4)
Ru1A B1A B3A B4A -177.3(4)
Ru1A B1A B3A B6A -76.1(5)
Ru1A B1A B3A B7A -139.0(4)
Ru1A B1A B4A C1A 44.1(4)
Ru1A B1A B4A B3A 177.2(5)
Ru1A B1A B4A B7A 138.8(4)
Ru1A B1A B4A B8A 75.6(5)
Ru1A B2A B5A C2A 46.3(4)
Ru1A B2A B5A B6A 78.6(5)
Ru1A B2A B5A B9A -179.6(4)
Ru1A B2A B5A B10A 141.4(4)
Ru1A B2A B9A C1A -46.4(4)
Ru1A B2A B9A B5A 179.6(4)
Ru1A B2A B9A B8A -78.8(5)
Ru1A B2A B9A B10A -141.3(4)
P1A O1A C1A B1A 28.2(3)
P1A O1A C1A B2A -38.9(3)
P1A O1A C1A B4A 99.2(2)
P1A O1A C1A B8A 174.2(2)
P1A O1A C1A B9A -110.5(2)
P2A O2A C2A B1A -21.8(3)
P2A O2A C2A B2A 45.6(3)
P2A O2A C2A B3A -93.4(2)
P2A O2A C2A B5A 117.5(2)
P2A O2A C2A B6A -168.3(2)
P3A C31A C32A C33A -177.5(2)
P3A C31A C36A C35A 178.0(2)
P3A C41A C42A C43A -176.7(2)
P3A C41A C46A C45A 176.7(2)
P3A C51A C52A C53A -177.5(2)
P3A C51A C56A C55A 177.0(3)
O1A P1A C11A C12A -66.5(2)
O1A P1A C11A C13A 58.1(2)
O1A P1A C14A C15A -162.8(2)
O1A P1A C14A C16A 74.2(2)
O1A C1A B1A Ru1A -51.1(2)
O1A C1A B1A C2A -153.9(2)
O1A C1A B1A B2A -108.8(2)
O1A C1A B1A B3A 148.2(2)
O1A C1A B1A B4A 109.3(3)
O1A C1A B2A Ru1A 48.0(2)
O1A C1A B2A C2A 149.1(2)
O1A C1A B2A B1A 102.5(3)
O1A C1A B2A B5A -150.6(2)
O1A C1A B2A B9A -110.8(3)
O1A C1A B4A B1A -104.1(2)
O1A C1A B4A B3A -145.9(2)
O1A C1A B4A B7A 151.5(2)
O1A C1A B4A B8A 112.4(3)
O1A C1A B8A B4A -107.4(3)
O1A C1A B8A B7A -146.5(2)
O1A C1A B8A B9A 110.6(3)
O1A C1A B8A B10A 150.2(2)
O1A C1A B9A B2A 106.9(3)
O1A C1A B9A B5A 147.3(2)
O1A C1A B9A B8A -111.2(3)
O1A C1A B9A B10A -150.6(2)
O2A P2A C21A C22A 73.7(2)
O2A P2A C21A C23A -47.8(2)
O2A P2A C24A C25A 143.8(2)
O2A P2A C24A C26A -90.2(2)
O2A C2A B1A Ru1A 50.2(2)
O2A C2A B1A C1A 153.6(2)
O2A C2A B1A B2A 108.1(3)
O2A C2A B1A B3A -109.3(3)
O2A C2A B1A B4A -148.5(2)
O2A C2A B2A Ru1A -48.7(2)
O2A C2A B2A C1A -149.9(2)
O2A C2A B2A B1A -103.6(3)
O2A C2A B2A B5A 109.9(3)
O2A C2A B2A B9A 149.6(2)
O2A C2A B3A B1A 104.9(3)
O2A C2A B3A B4A 146.6(2)
O2A C2A B3A B6A -111.5(3)
O2A C2A B3A B7A -150.8(2)
O2A C2A B5A B2A -107.1(3)
O2A C2A B5A B6A 110.5(3)
O2A C2A B5A B9A -147.1(2)
O2A C2A B5A B10A 151.0(2)
O2A C2A B6A B3A 108.0(3)
O2A C2A B6A B5A -109.4(3)
O2A C2A B6A B7A 147.3(2)
O2A C2A B6A B10A -149.8(2)
C1A B1A B2A Ru1A 117.60(17)
C1A B1A B2A C2A -125.3(2)
C1A B1A B2A B5A -94.9(2)
C1A B1A B2A B9A -30.3(2)
C1A B1A B3A C2A 94.2(2)
C1A B1A B3A B4A -38.6(2)
C1A B1A B3A B6A 62.6(3)
C1A B1A B3A B7A -0.2(3)
C1A B1A B4A B3A 133.1(2)
C1A B1A B4A B7A 94.7(3)
C1A B1A B4A B8A 31.5(2)
C1A B2A B5A C2A -94.6(2)
C1A B2A B5A B6A -62.3(3)
C1A B2A B5A B9A 39.5(2)
C1A B2A B5A B10A 0.5(3)
C1A B2A B9A B5A -134.0(2)
C1A B2A B9A B8A -32.5(2)
C1A B2A B9A B10A -94.9(2)
C1A B4A B7A B3A 100.7(2)
C1A B4A B7A B6A 62.7(3)
C1A B4A B7A B8A -37.7(2)
C1A B4A B7A B10A -0.2(3)
C1A B4A B8A B7A 134.8(3)
C1A B4A B8A B9A 33.8(2)
C1A B4A B8A B10A 96.5(2)
C1A B8A B9A B2A 33.4(2)
C1A B8A B9A B5A 96.9(2)
C1A B8A B9A B10A 134.1(3)
C1A B8A B10A B5A -2.1(3)
C1A B8A B10A B6A 62.4(3)
C1A B8A B10A B7A 98.4(3)
C1A B8A B10A B9A -39.7(2)
C1A B9A B10A B5A -100.4(2)
C1A B9A B10A B6A -62.9(3)
C1A B9A B10A B7A 0.4(3)
C1A B9A B10A B8A 37.9(2)
C2A B1A B2A Ru1A -117.06(17)
C2A B1A B2A C1A 125.3(2)
C2A B1A B2A B5A 30.5(2)
C2A B1A B2A B9A 95.0(2)
C2A B1A B3A B4A -132.8(2)
C2A B1A B3A B6A -31.5(2)
C2A B1A B3A B7A -94.4(3)
C2A B1A B4A C1A -94.4(2)
C2A B1A B4A B3A 38.7(2)
C2A B1A B4A B7A 0.3(3)
C2A B1A B4A B8A -62.9(3)
C2A B2A B5A B6A 32.4(2)
C2A B2A B5A B9A 134.1(2)
C2A B2A B5A B10A 95.1(2)
C2A B2A B9A C1A 94.7(2)
C2A B2A B9A B5A -39.3(2)
C2A B2A B9A B8A 62.3(3)
C2A B2A B9A B10A -0.2(3)
C2A B3A B4A C1A -0.1(3)
C2A B3A B4A B1A -40.8(2)
C2A B3A B4A B7A 96.7(3)
C2A B3A B4A B8A 59.6(3)
C2A B3A B6A B5A -33.1(2)
C2A B3A B6A B7A -134.2(3)
C2A B3A B6A B10A -95.6(3)
C2A B3A B7A B4A -100.2(2)
C2A B3A B7A B6A 38.2(2)
C2A B3A B7A B8A -62.5(3)
C2A B3A B7A B10A 0.1(3)
C2A B5A B6A B3A 32.6(2)
C2A B5A B6A B7A 95.1(2)
C2A B5A B6A B10A 133.0(2)
C2A B5A B9A C1A -0.5(3)
C2A B5A B9A B2A 39.2(2)
C2A B5A B9A B8A -59.6(3)
C2A B5A B9A B10A -96.7(2)
C2A B5A B10A B6A -39.1(2)
C2A B5A B10A B7A -1.9(3)
C2A B5A B10A B8A 61.6(3)
C2A B5A B10A B9A 99.6(2)
C2A B6A B7A B3A -38.7(2)
C2A B6A B7A B4A -1.7(3)
C2A B6A B7A B8A 62.7(3)
C2A B6A B7A B10A 98.5(2)
C2A B6A B10A B5A 40.2(2)
C2A B6A B10A B7A -98.0(2)
C2A B6A B10A B8A -61.9(3)
C2A B6A B10A B9A 3.0(3)
C11A P1A O1A C1A 138.52(19)
C11A P1A C14A C15A -65.0(2)
C11A P1A C14A C16A 172.0(2)
C14A P1A O1A C1A -118.1(2)
C14A P1A C11A C12A -170.8(2)
C14A P1A C11A C13A -46.2(2)
C21A P2A O2A C2A -146.38(19)
C21A P2A C24A C25A 47.1(2)
C21A P2A C24A C26A 173.1(2)
C24A P2A O2A C2A 110.0(2)
C24A P2A C21A C22A 175.4(2)
C24A P2A C21A C23A 53.8(2)
C31A P3A C41A C42A -147.6(2)
C31A P3A C41A C46A 34.8(3)
C31A P3A C51A C52A -177.1(2)
C31A P3A C51A C56A 3.0(3)
C31A C32A C33A C34A -0.3(4)
C32A C31A C36A C35A 0.3(4)
C32A C33A C34A C35A -0.2(4)
C33A C34A C35A C36A 0.7(4)
C34A C35A C36A C31A -0.8(4)
C36A C31A C32A C33A 0.2(4)
C41A P3A C31A C32A -144.2(2)
C41A P3A C31A C36A 38.2(2)
C41A P3A C51A C52A 79.7(2)
C41A P3A C51A C56A -100.2(3)
C41A C42A C43A C44A -0.3(5)
C42A C41A C46A C45A -1.0(4)
C42A C43A C44A C45A -0.2(5)
C43A C44A C45A C46A 0.2(4)
C44A C45A C46A C41A 0.5(4)
C46A C41A C42A C43A 1.0(4)
C51A P3A C31A C32A 113.4(2)
C51A P3A C31A C36A -64.2(2)
C51A P3A C41A C42A -44.3(3)
C51A P3A C41A C46A 138.0(2)
C51A C52A C53A C54A 0.0(5)
C52A C51A C56A C55A -2.9(5)
C52A C53A C54A C55A -2.0(5)
C53A C54A C55A C56A 1.6(6)
C54A C55A C56A C51A 0.9(6)
C56A C51A C52A C53A 2.5(4)
B1A C1A B2A Ru1A -54.55(16)
B1A C1A B2A C2A 46.5(2)
B1A C1A B2A B5A 106.8(2)
B1A C1A B2A B9A 146.7(2)
B1A C1A B4A B3A -41.8(2)
B1A C1A B4A B7A -104.4(2)
B1A C1A B4A B8A -143.5(2)
B1A C1A B8A B4A 37.0(2)
B1A C1A B8A B7A -2.0(3)
B1A C1A B8A B9A -105.0(3)
B1A C1A B8A B10A -65.3(3)
B1A C1A B9A B2A -31.5(2)
B1A C1A B9A B5A 9.0(3)
B1A C1A B9A B8A 110.4(3)
B1A C1A B9A B10A 71.0(3)
B1A C2A B2A Ru1A 54.91(16)
B1A C2A B2A C1A -46.32(19)
B1A C2A B2A B5A -146.5(2)
B1A C2A B2A B9A -106.8(2)
B1A C2A B3A B4A 41.6(2)
B1A C2A B3A B6A 143.6(2)
B1A C2A B3A B7A 104.2(2)
B1A C2A B5A B2A 31.8(2)
B1A C2A B5A B6A -110.5(3)
B1A C2A B5A B9A -8.1(3)
B1A C2A B5A B10A -70.0(3)
B1A C2A B6A B3A -37.1(2)
B1A C2A B6A B5A 105.5(3)
B1A C2A B6A B7A 2.2(3)
B1A C2A B6A B10A 65.1(3)
B1A B2A B5A C2A -31.2(2)
B1A B2A B5A B6A 1.2(3)
B1A B2A B5A B9A 102.9(3)
B1A B2A B5A B10A 64.0(3)
B1A B2A B9A C1A 30.9(2)
B1A B2A B9A B5A -103.1(3)
B1A B2A B9A B8A -1.6(3)
B1A B2A B9A B10A -64.0(3)
B1A B3A B4A C1A 40.7(2)
B1A B3A B4A B7A 137.5(2)
B1A B3A B4A B8A 100.4(2)
B1A B3A B6A C2A 32.4(2)
B1A B3A B6A B5A -0.7(3)
B1A B3A B6A B7A -101.8(3)
B1A B3A B6A B10A -63.2(3)
B1A B3A B7A B4A -38.5(2)
B1A B3A B7A B6A 99.8(3)
B1A B3A B7A B8A -0.9(3)
B1A B3A B7A B10A 61.7(3)
B1A B4A B7A B3A 38.9(2)
B1A B4A B7A B6A 0.9(3)
B1A B4A B7A B8A -99.5(3)
B1A B4A B7A B10A -62.1(3)
B1A B4A B8A C1A -32.5(2)
B1A B4A B8A B7A 102.3(3)
B1A B4A B8A B9A 1.3(3)
B1A B4A B8A B10A 64.0(3)
B2A C1A B1A Ru1A 57.72(17)
B2A C1A B1A C2A -45.12(19)
B2A C1A B1A B3A -103.0(2)
B2A C1A B1A B4A -141.9(2)
B2A C1A B4A B1A 35.5(2)
B2A C1A B4A B3A -6.3(3)
B2A C1A B4A B7A -68.9(3)
B2A C1A B4A B8A -107.9(3)
B2A C1A B8A B4A 105.0(3)
B2A C1A B8A B7A 65.9(3)
B2A C1A B8A B9A -37.1(2)
B2A C1A B8A B10A 2.6(3)
B2A C1A B9A B5A 40.4(2)
B2A C1A B9A B8A 141.8(2)
B2A C1A B9A B10A 102.5(2)
B2A C2A B1A Ru1A -57.96(16)
B2A C2A B1A C1A 45.44(19)
B2A C2A B1A B3A 142.6(2)
B2A C2A B1A B4A 103.4(2)
B2A C2A B3A B1A -35.2(2)
B2A C2A B3A B4A 6.5(3)
B2A C2A B3A B6A 108.4(3)
B2A C2A B3A B7A 69.1(3)
B2A C2A B5A B6A -142.4(2)
B2A C2A B5A B9A -40.0(2)
B2A C2A B5A B10A -101.9(2)
B2A C2A B6A B3A -105.6(3)
B2A C2A B6A B5A 37.0(2)
B2A C2A B6A B7A -66.3(3)
B2A C2A B6A B10A -3.3(3)
B2A B1A B3A C2A 32.9(2)
B2A B1A B3A B4A -99.8(2)
B2A B1A B3A B6A 1.4(3)
B2A B1A B3A B7A -61.5(3)
B2A B1A B4A C1A -33.8(2)
B2A B1A B4A B3A 99.4(3)
B2A B1A B4A B7A 61.0(3)
B2A B1A B4A B8A -2.2(3)
B2A B5A B6A C2A -32.9(2)
B2A B5A B6A B3A -0.2(3)
B2A B5A B6A B7A 62.2(3)
B2A B5A B6A B10A 100.1(3)
B2A B5A B9A C1A -39.7(2)
B2A B5A B9A B8A -98.9(2)
B2A B5A B9A B10A -135.9(2)
B2A B5A B10A B6A -99.7(2)
B2A B5A B10A B7A -62.4(3)
B2A B5A B10A B8A 1.0(3)
B2A B5A B10A B9A 39.0(2)
B2A B9A B10A B5A -39.3(2)
B2A B9A B10A B6A -1.8(3)
B2A B9A B10A B7A 61.5(3)
B2A B9A B10A B8A 99.0(2)
B3A C2A B1A Ru1A 159.4(2)
B3A C2A B1A C1A -97.2(2)
B3A C2A B1A B2A -142.6(2)
B3A C2A B1A B4A -39.2(2)
B3A C2A B2A Ru1A 91.5(2)
B3A C2A B2A C1A -9.8(3)
B3A C2A B2A B1A 36.6(2)
B3A C2A B2A B5A -110.0(3)
B3A C2A B2A B9A -70.2(3)
B3A C2A B5A B2A 104.0(3)
B3A C2A B5A B6A -38.4(3)
B3A C2A B5A B9A 64.0(3)
B3A C2A B5A B10A 2.1(3)
B3A C2A B6A B5A 142.6(2)
B3A C2A B6A B7A 39.3(2)
B3A C2A B6A B10A 102.2(3)
B3A B1A B2A Ru1A -149.1(2)
B3A B1A B2A C1A 93.3(2)
B3A B1A B2A C2A -32.1(2)
B3A B1A B2A B5A -1.6(3)
B3A B1A B2A B9A 62.9(3)
B3A B1A B4A C1A -133.1(2)
B3A B1A B4A B7A -38.4(2)
B3A B1A B4A B8A -101.6(3)
B3A B4A B7A B6A -38.0(2)
B3A B4A B7A B8A -138.4(2)
B3A B4A B7A B10A -100.9(3)
B3A B4A B8A C1A -97.4(2)
B3A B4A B8A B7A 37.5(2)
B3A B4A B8A B9A -63.6(3)
B3A B4A B8A B10A -0.9(3)
B3A B6A B7A B4A 36.9(2)
B3A B6A B7A B8A 101.4(3)
B3A B6A B7A B10A 137.1(3)
B3A B6A B10A B5A 100.4(2)
B3A B6A B10A B7A -37.8(2)
B3A B6A B10A B8A -1.7(3)
B3A B6A B10A B9A 63.2(3)
B3A B7A B8A C1A 1.6(3)
B3A B7A B8A B4A -36.8(2)
B3A B7A B8A B9A 63.6(3)
B3A B7A B8A B10A 100.8(3)
B3A B7A B10A B5A 1.2(3)
B3A B7A B10A B6A 39.0(2)
B3A B7A B10A B8A -100.6(3)
B3A B7A B10A B9A -62.5(3)
B4A C1A B1A Ru1A -160.4(2)
B4A C1A B1A C2A 96.8(2)
B4A C1A B1A B2A 141.9(2)
B4A C1A B1A B3A 39.0(2)
B4A C1A B2A Ru1A -91.5(2)
B4A C1A B2A C2A 9.6(3)
B4A C1A B2A B1A -36.9(2)
B4A C1A B2A B5A 69.9(3)
B4A C1A B2A B9A 109.8(3)
B4A C1A B8A B7A -39.0(2)
B4A C1A B8A B9A -142.0(2)
B4A C1A B8A B10A -102.4(3)
B4A C1A B9A B2A -103.0(3)
B4A C1A B9A B5A -62.6(3)
B4A C1A B9A B8A 38.8(2)
B4A C1A B9A B10A -0.6(3)
B4A B1A B2A Ru1A 150.3(2)
B4A B1A B2A C1A 32.7(2)
B4A B1A B2A C2A -92.6(2)
B4A B1A B2A B5A -62.2(3)
B4A B1A B2A B9A 2.4(3)
B4A B1A B3A C2A 132.8(2)
B4A B1A B3A B6A 101.3(3)
B4A B1A B3A B7A 38.4(2)
B4A B3A B6A C2A 96.7(2)
B4A B3A B6A B5A 63.6(3)
B4A B3A B6A B7A -37.5(2)
B4A B3A B6A B10A 1.1(3)
B4A B3A B7A B6A 138.4(3)
B4A B3A B7A B8A 37.7(2)
B4A B3A B7A B10A 100.3(3)
B4A B7A B8A C1A 38.5(2)
B4A B7A B8A B9A 100.4(2)
B4A B7A B8A B10A 137.6(2)
B4A B7A B10A B5A 63.6(3)
B4A B7A B10A B6A 101.4(3)
B4A B7A B10A B8A -38.2(2)
B4A B7A B10A B9A -0.1(3)
B4A B8A B9A C1A -33.3(2)
B4A B8A B9A B2A 0.1(3)
B4A B8A B9A B5A 63.6(3)
B4A B8A B9A B10A 100.8(3)
B4A B8A B10A B5A -63.0(3)
B4A B8A B10A B6A 1.6(3)
B4A B8A B10A B7A 37.6(2)
B4A B8A B10A B9A -100.5(2)
B5A C2A B1A Ru1A -90.7(2)
B5A C2A B1A C1A 12.7(3)
B5A C2A B1A B2A -32.7(2)
B5A C2A B1A B3A 109.9(3)
B5A C2A B1A B4A 70.7(3)
B5A C2A B2A Ru1A -158.6(2)
B5A C2A B2A C1A 100.2(2)
B5A C2A B2A B1A 146.5(2)
B5A C2A B2A B9A 39.7(2)
B5A C2A B3A B1A -105.7(3)
B5A C2A B3A B4A -64.0(3)
B5A C2A B3A B6A 37.9(2)
B5A C2A B3A B7A -1.4(3)
B5A C2A B6A B3A -142.6(2)
B5A C2A B6A B7A -103.3(3)
B5A C2A B6A B10A -40.4(2)
B5A B2A B9A C1A 134.0(2)
B5A B2A B9A B8A 101.6(3)
B5A B2A B9A B10A 39.1(2)
B5A B6A B7A B3A -100.0(2)
B5A B6A B7A B4A -63.1(3)
B5A B6A B7A B8A 1.4(3)
B5A B6A B7A B10A 37.1(2)
B5A B6A B10A B7A -138.2(2)
B5A B6A B10A B8A -102.1(3)
B5A B6A B10A B9A -37.2(2)
B5A B9A B10A B6A 37.5(2)
B5A B9A B10A B7A 100.8(3)
B5A B9A B10A B8A 138.3(3)
B6A C2A B1A Ru1A -163.0(2)
B6A C2A B1A C1A -59.6(3)
B6A C2A B1A B2A -105.0(3)
B6A C2A B1A B3A 37.6(2)
B6A C2A B1A B4A -1.6(3)
B6A C2A B2A Ru1A 163.98(19)
B6A C2A B2A C1A 62.7(3)
B6A C2A B2A B1A 109.1(3)
B6A C2A B2A B5A -37.5(2)
B6A C2A B2A B9A 2.3(3)
B6A C2A B3A B1A -143.6(2)
B6A C2A B3A B4A -102.0(3)
B6A C2A B3A B7A -39.4(2)
B6A C2A B5A B2A 142.4(2)
B6A C2A B5A B9A 102.4(3)
B6A C2A B5A B10A 40.5(2)
B6A B3A B4A C1A -59.8(3)
B6A B3A B4A B1A -100.5(2)
B6A B3A B4A B7A 37.0(2)
B6A B3A B4A B8A -0.1(3)
B6A B3A B7A B4A -138.4(3)
B6A B3A B7A B8A -100.7(3)
B6A B3A B7A B10A -38.1(2)
B6A B5A B9A C1A 59.2(3)
B6A B5A B9A B2A 98.9(2)
B6A B5A B9A B8A 0.1(3)
B6A B5A B9A B10A -36.9(2)
B6A B5A B10A B7A 37.2(2)
B6A B5A B10A B8A 100.7(3)
B6A B5A B10A B9A 138.7(2)
B6A B7A B8A C1A -63.3(3)
B6A B7A B8A B4A -101.7(3)
B6A B7A B8A B9A -1.3(3)
B6A B7A B8A B10A 35.9(2)
B6A B7A B10A B5A -37.8(2)
B6A B7A B10A B8A -139.6(2)
B6A B7A B10A B9A -101.5(3)
B7A B3A B4A C1A -96.8(3)
B7A B3A B4A B1A -137.5(2)
B7A B3A B4A B8A -37.1(2)
B7A B3A B6A C2A 134.2(3)
B7A B3A B6A B5A 101.1(3)
B7A B3A B6A B10A 38.6(2)
B7A B4A B8A C1A -134.8(3)
B7A B4A B8A B9A -101.0(3)
B7A B4A B8A B10A -38.3(2)
B7A B6A B10A B5A 138.2(2)
B7A B6A B10A B8A 36.1(2)
B7A B6A B10A B9A 101.0(3)
B7A B8A B9A C1A -96.1(3)
B7A B8A B9A B2A -62.7(3)
B7A B8A B9A B5A 0.8(3)
B7A B8A B9A B10A 38.0(2)
B7A B8A B10A B5A -100.5(3)
B7A B8A B10A B6A -36.0(2)
B7A B8A B10A B9A -138.1(3)
B8A C1A B1A Ru1A 162.1(2)
B8A C1A B1A C2A 59.3(3)
B8A C1A B1A B2A 104.4(3)
B8A C1A B1A B3A 1.4(3)
B8A C1A B1A B4A -37.5(2)
B8A C1A B2A Ru1A -163.4(2)
B8A C1A B2A C2A -62.3(3)
B8A C1A B2A B1A -108.8(3)
B8A C1A B2A B5A -2.0(3)
B8A C1A B2A B9A 37.8(2)
B8A C1A B4A B1A 143.5(2)
B8A C1A B4A B3A 101.7(3)
B8A C1A B4A B7A 39.0(2)
B8A C1A B9A B2A -141.8(2)
B8A C1A B9A B5A -101.4(3)
B8A C1A B9A B10A -39.4(2)
B8A B4A B7A B3A 138.4(2)
B8A B4A B7A B6A 100.4(3)
B8A B4A B7A B10A 37.4(2)
B8A B7A B10A B5A 101.8(3)
B8A B7A B10A B6A 139.6(2)
B8A B7A B10A B9A 38.1(2)
B8A B9A B10A B5A -138.3(3)
B8A B9A B10A B6A -100.8(3)
B8A B9A B10A B7A -37.5(2)
B9A C1A B1A Ru1A 89.9(2)
B9A C1A B1A C2A -13.0(3)
B9A C1A B1A B2A 32.2(2)
B9A C1A B1A B3A -70.8(3)
B9A C1A B1A B4A -109.8(3)
B9A C1A B2A Ru1A 158.8(2)
B9A C1A B2A C2A -100.1(2)
B9A C1A B2A B1A -146.7(2)
B9A C1A B2A B5A -39.8(2)
B9A C1A B4A B1A 104.9(3)
B9A C1A B4A B3A 63.1(3)
B9A C1A B4A B7A 0.5(3)
B9A C1A B4A B8A -38.5(2)
B9A C1A B8A B4A 142.0(2)
B9A C1A B8A B7A 103.0(3)
B9A C1A B8A B10A 39.7(2)
B9A B2A B5A C2A -134.1(2)
B9A B2A B5A B6A -101.8(3)
B9A B2A B5A B10A -39.0(2)
B9A B5A B6A C2A -96.0(2)
B9A B5A B6A B3A -63.4(3)
B9A B5A B6A B7A -0.9(3)
B9A B5A B6A B10A 37.0(2)
B9A B5A B10A B6A -138.7(2)
B9A B5A B10A B7A -101.4(3)
B9A B5A B10A B8A -38.0(2)
B9A B8A B10A B5A 37.5(2)
B9A B8A B10A B6A 102.1(3)
B9A B8A B10A B7A 138.1(3)
B10A B5A B6A C2A -133.0(2)
B10A B5A B6A B3A -100.3(3)
B10A B5A B6A B7A -37.9(2)
B10A B5A B9A C1A 96.2(2)
B10A B5A B9A B2A 135.9(2)
B10A B5A B9A B8A 37.0(2)
B10A B6A B7A B3A -137.1(3)
B10A B6A B7A B4A -100.2(3)
B10A B6A B7A B8A -35.7(2)
B10A B7A B8A C1A -99.2(2)
B10A B7A B8A B4A -137.6(2)
B10A B7A B8A B9A -37.2(2)
B10A B8A B9A C1A -134.1(3)
B10A B8A B9A B2A -100.7(3)
B10A B8A B9A B5A -37.2(2)
Ru1B P1B O1B C1B 15.60(18)
Ru1B P1B C11B C12B 47.4(2)
Ru1B P1B C11B C13B 171.86(19)
Ru1B P1B C14B C15B -133.91(19)
Ru1B P1B C14B C16B -8.8(2)
Ru1B P2B O2B C2B -6.57(19)
Ru1B P2B C21B C22B -39.6(2)
Ru1B P2B C21B C23B -162.81(16)
Ru1B P2B C24B C25B -82.1(2)
Ru1B P2B C24B C26B 41.3(2)
Ru1B P3B C31B C32B 6.4(3)
Ru1B P3B C31B C36B -172.80(18)
Ru1B P3B C41B C42B 47.1(2)
Ru1B P3B C41B C46B -130.1(2)
Ru1B P3B C51B C52B -91.0(2)
Ru1B P3B C51B C56B 86.5(2)
Ru1B B1B B2B C1B -117.63(16)
Ru1B B1B B2B C2B 117.52(16)
Ru1B B1B B2B B5B 147.3(2)
Ru1B B1B B2B B9B -148.1(2)
Ru1B B1B B3B C2B -45.9(4)
Ru1B B1B B3B B4B -179.1(4)
Ru1B B1B B3B B6B -77.2(5)
Ru1B B1B B3B B7B -140.3(4)
Ru1B B1B B4B C1B 46.7(4)
Ru1B B1B B4B B3B 179.1(4)
Ru1B B1B B4B B7B 140.8(4)
Ru1B B1B B4B B8B 78.4(5)
Ru1B B2B B5B C2B 45.7(4)
Ru1B B2B B5B B6B 77.9(4)
Ru1B B2B B5B B9B 179.4(4)
Ru1B B2B B5B B10B 140.4(4)
Ru1B B2B B9B C1B -45.1(4)
Ru1B B2B B9B B5B -179.4(4)
Ru1B B2B B9B B8B -77.5(5)
Ru1B B2B B9B B10B -139.9(4)
P1B O1B C1B B1B 21.2(3)
P1B O1B C1B B2B -45.6(3)
P1B O1B C1B B4B 92.3(2)
P1B O1B C1B B8B 167.5(2)
P1B O1B C1B B9B -117.3(2)
P2B O2B C2B B1B -28.2(3)
P2B O2B C2B B2B 38.6(3)
P2B O2B C2B B3B -99.4(2)
P2B O2B C2B B5B 110.5(2)
P2B O2B C2B B6B -174.55(19)
P3B C31B C32B C33B 179.4(2)
P3B C31B C36B C35B -178.6(2)
P3B C41B C42B C43B -178.4(2)
P3B C41B C46B C45B 177.3(2)
P3B C51B C52B C53B 176.4(2)
P3B C51B C56B C55B -176.4(2)
O1B P1B C11B C12B -65.3(2)
O1B P1B C11B C13B 59.2(2)
O1B P1B C14B C15B -17.3(2)
O1B P1B C14B C16B 107.9(2)
O1B C1B B1B Ru1B -49.8(2)
O1B C1B B1B C2B -153.7(2)
O1B C1B B1B B2B -108.0(2)
O1B C1B B1B B3B 148.8(2)
O1B C1B B1B B4B 109.2(2)
O1B C1B B2B Ru1B 49.3(2)
O1B C1B B2B C2B 150.2(2)
O1B C1B B2B B1B 103.4(2)
O1B C1B B2B B5B -149.7(2)
O1B C1B B2B B9B -110.1(3)
O1B C1B B4B B1B -104.7(2)
O1B C1B B4B B3B -146.8(2)
O1B C1B B4B B7B 151.1(2)
O1B C1B B4B B8B 112.3(3)
O1B C1B B8B B4B -107.8(3)
O1B C1B B8B B7B -147.4(2)
O1B C1B B8B B9B 109.7(3)
O1B C1B B8B B10B 149.2(2)
O1B C1B B9B B2B 106.9(3)
O1B C1B B9B B5B 146.9(2)
O1B C1B B9B B8B -111.4(3)
O1B C1B B9B B10B -150.6(2)
O2B P2B C21B C22B 73.3(2)
O2B P2B C21B C23B -49.9(2)
O2B P2B C24B C25B 162.1(2)
O2B P2B C24B C26B -74.5(2)
O2B C2B B1B Ru1B 50.3(2)
O2B C2B B1B C1B 154.2(2)
O2B C2B B1B B2B 108.6(2)
O2B C2B B1B B3B -108.9(2)
O2B C2B B1B B4B -147.8(2)
O2B C2B B2B Ru1B -48.5(2)
O2B C2B B2B C1B -149.7(2)
O2B C2B B2B B1B -102.6(3)
O2B C2B B2B B5B 110.2(3)
O2B C2B B2B B9B 150.1(2)
O2B C2B B3B B1B 104.4(2)
O2B C2B B3B B4B 146.0(2)
O2B C2B B3B B6B -111.9(3)
O2B C2B B3B B7B -150.9(2)
O2B C2B B5B B2B -107.2(3)
O2B C2B B5B B6B 110.7(3)
O2B C2B B5B B9B -147.7(2)
O2B C2B B5B B10B 150.6(2)
O2B C2B B6B B3B 107.4(3)
O2B C2B B6B B5B -110.1(3)
O2B C2B B6B B7B 146.5(2)
O2B C2B B6B B10B -150.5(2)
C1B B1B B2B Ru1B 117.63(16)
C1B B1B B2B C2B -124.8(2)
C1B B1B B2B B5B -95.1(2)
C1B B1B B2B B9B -30.5(2)
C1B B1B B3B C2B 94.0(2)
C1B B1B B3B B4B -39.2(2)
C1B B1B B3B B6B 62.7(3)
C1B B1B B3B B7B -0.4(3)
C1B B1B B4B B3B 132.3(2)
C1B B1B B4B B7B 94.0(2)
C1B B1B B4B B8B 31.6(2)
C1B B2B B5B C2B -94.6(2)
C1B B2B B5B B6B -62.4(3)
C1B B2B B5B B9B 39.1(2)
C1B B2B B5B B10B 0.1(3)
C1B B2B B9B B5B -134.4(2)
C1B B2B B9B B8B -32.4(2)
C1B B2B B9B B10B -94.8(2)
C1B B4B B7B B3B 100.4(2)
C1B B4B B7B B6B 62.8(3)
C1B B4B B7B B8B -37.5(2)
C1B B4B B7B B10B -0.3(3)
C1B B4B B8B B7B 134.5(2)
C1B B4B B8B B9B 33.4(2)
C1B B4B B8B B10B 96.3(2)
C1B B8B B9B B2B 33.4(2)
C1B B8B B9B B5B 96.5(2)
C1B B8B B9B B10B 134.4(2)
C1B B8B B10B B5B -1.8(3)
C1B B8B B10B B6B 62.3(3)
C1B B8B B10B B7B 98.8(2)
C1B B8B B10B B9B -39.4(2)
C1B B9B B10B B5B -100.2(2)
C1B B9B B10B B6B -62.9(3)
C1B B9B B10B B7B 0.3(3)
C1B B9B B10B B8B 37.6(2)
C2B B1B B2B Ru1B -117.52(16)
C2B B1B B2B C1B 124.8(2)
C2B B1B B2B B5B 29.8(2)
C2B B1B B2B B9B 94.3(2)
C2B B1B B3B B4B -133.2(2)
C2B B1B B3B B6B -31.3(2)
C2B B1B B3B B7B -94.4(2)
C2B B1B B4B C1B -94.0(2)
C2B B1B B4B B3B 38.32(19)
C2B B1B B4B B7B 0.0(3)
C2B B1B B4B B8B -62.4(3)
C2B B2B B5B B6B 32.2(2)
C2B B2B B5B B9B 133.7(2)
C2B B2B B5B B10B 94.7(2)
C2B B2B B9B C1B 94.9(2)
C2B B2B B9B B5B -39.4(2)
C2B B2B B9B B8B 62.5(3)
C2B B2B B9B B10B 0.1(3)
C2B B3B B4B C1B 0.5(3)
C2B B3B B4B B1B -40.8(2)
C2B B3B B4B B7B 96.6(2)
C2B B3B B4B B8B 59.5(3)
C2B B3B B6B B5B -33.2(2)
C2B B3B B6B B7B -134.7(2)
C2B B3B B6B B10B -96.3(2)
C2B B3B B7B B4B -100.9(2)
C2B B3B B7B B6B 37.6(2)
C2B B3B B7B B8B -62.9(3)
C2B B3B B7B B10B -0.2(3)
C2B B5B B6B B3B 32.7(2)
C2B B5B B6B B7B 95.5(2)
C2B B5B B6B B10B 133.4(2)
C2B B5B B9B C1B 0.6(3)
C2B B5B B9B B2B 39.8(2)
C2B B5B B9B B8B -58.5(3)
C2B B5B B9B B10B -95.9(2)
C2B B5B B10B B6B -38.4(2)
C2B B5B B10B B7B -1.1(3)
C2B B5B B10B B8B 62.0(3)
C2B B5B B10B B9B 100.2(2)
C2B B6B B7B B3B -38.3(2)
C2B B6B B7B B4B -1.6(3)
C2B B6B B7B B8B 62.8(3)
C2B B6B B7B B10B 99.1(2)
C2B B6B B10B B5B 40.1(2)
C2B B6B B10B B7B -98.0(2)
C2B B6B B10B B8B -61.5(3)
C2B B6B B10B B9B 3.1(3)
C11B P1B O1B C1B 143.65(19)
C11B P1B C14B C15B 82.1(2)
C11B P1B C14B C16B -152.8(2)
C14B P1B O1B C1B -111.43(19)
C14B P1B C11B C12B -170.6(2)
C14B P1B C11B C13B -46.1(3)
C21B P2B O2B C2B -136.67(19)
C21B P2B C24B C25B 64.9(2)
C21B P2B C24B C26B -171.7(2)
C24B P2B O2B C2B 119.7(2)
C24B P2B C21B C22B 176.3(2)
C24B P2B C21B C23B 53.1(2)
C31B P3B C41B C42B 179.5(2)
C31B P3B C41B C46B 2.3(2)
C31B P3B C51B C52B 136.3(2)
C31B P3B C51B C56B -46.2(2)
C31B C32B C33B C34B -0.1(4)
C32B C31B C36B C35B 2.2(4)
C32B C33B C34B C35B 0.9(4)
C33B C34B C35B C36B -0.2(4)
C34B C35B C36B C31B -1.4(4)
C36B C31B C32B C33B -1.4(4)
C41B P3B C31B C32B -120.2(2)
C41B P3B C31B C36B 60.6(2)
C41B P3B C51B C52B 31.9(3)
C41B P3B C51B C56B -150.6(2)
C41B C42B C43B C44B 1.2(4)
C42B C41B C46B C45B 0.0(4)
C42B C43B C44B C45B -0.3(4)
C43B C44B C45B C46B -0.7(4)
C44B C45B C46B C41B 0.8(4)
C46B C41B C42B C43B -1.0(4)
C51B P3B C31B C32B 136.5(2)
C51B P3B C31B C36B -42.7(2)
C51B P3B C41B C42B -79.5(2)
C51B P3B C41B C46B 103.3(2)
C51B C52B C53B C54B 0.0(5)
C52B C51B C56B C55B 1.2(4)
C52B C53B C54B C55B 1.2(5)
C53B C54B C55B C56B -1.1(4)
C54B C55B C56B C51B -0.1(4)
C56B C51B C52B C53B -1.1(4)
B1B C1B B2B Ru1B -54.07(15)
B1B C1B B2B C2B 46.86(19)
B1B C1B B2B B5B 107.0(2)
B1B C1B B2B B9B 146.5(2)
B1B C1B B4B B3B -42.1(2)
B1B C1B B4B B7B -104.2(2)
B1B C1B B4B B8B -143.1(2)
B1B C1B B8B B4B 37.3(2)
B1B C1B B8B B7B -2.3(3)
B1B C1B B8B B9B -105.2(3)
B1B C1B B8B B10B -65.7(3)
B1B C1B B9B B2B -31.5(2)
B1B C1B B9B B5B 8.4(3)
B1B C1B B9B B8B 110.2(2)
B1B C1B B9B B10B 71.0(3)
B1B C2B B2B Ru1B 54.09(15)
B1B C2B B2B C1B -47.05(19)
B1B C2B B2B B5B -147.2(2)
B1B C2B B2B B9B -107.3(2)
B1B C2B B3B B4B 41.6(2)
B1B C2B B3B B6B 143.7(2)
B1B C2B B3B B7B 104.6(2)
B1B C2B B5B B2B 31.0(2)
B1B C2B B5B B6B -111.1(2)
B1B C2B B5B B9B -9.5(3)
B1B C2B B5B B10B -71.1(3)
B1B C2B B6B B3B -37.2(2)
B1B C2B B6B B5B 105.3(3)
B1B C2B B6B B7B 1.9(3)
B1B C2B B6B B10B 64.9(3)
B1B B2B B5B C2B -30.5(2)
B1B B2B B5B B6B 1.7(3)
B1B B2B B5B B9B 103.2(3)
B1B B2B B5B B10B 64.2(3)
B1B B2B B9B C1B 31.3(2)
B1B B2B B9B B5B -103.1(3)
B1B B2B B9B B8B -1.1(3)
B1B B2B B9B B10B -63.5(3)
B1B B3B B4B C1B 41.3(2)
B1B B3B B4B B7B 137.4(2)
B1B B3B B4B B8B 100.3(2)
B1B B3B B6B C2B 32.4(2)
B1B B3B B6B B5B -0.9(3)
B1B B3B B6B B7B -102.3(2)
B1B B3B B6B B10B -64.0(3)
B1B B3B B7B B4B -38.9(2)
B1B B3B B7B B6B 99.6(2)
B1B B3B B7B B8B -0.9(3)
B1B B3B B7B B10B 61.8(3)
B1B B4B B7B B3B 38.7(2)
B1B B4B B7B B6B 1.0(3)
B1B B4B B7B B8B -99.3(2)
B1B B4B B7B B10B -62.0(3)
B1B B4B B8B C1B -32.8(2)
B1B B4B B8B B7B 101.7(2)
B1B B4B B8B B9B 0.6(3)
B1B B4B B8B B10B 63.5(3)
B2B C1B B1B Ru1B 58.20(17)
B2B C1B B1B C2B -45.69(19)
B2B C1B B1B B3B -103.2(2)
B2B C1B B1B B4B -142.8(2)
B2B C1B B4B B1B 34.6(2)
B2B C1B B4B B3B -7.5(3)
B2B C1B B4B B7B -69.6(3)
B2B C1B B4B B8B -108.4(2)
B2B C1B B8B B4B 105.0(2)
B2B C1B B8B B7B 65.4(3)
B2B C1B B8B B9B -37.5(2)
B2B C1B B8B B10B 2.0(3)
B2B C1B B9B B5B 40.0(2)
B2B C1B B9B B8B 141.7(2)
B2B C1B B9B B10B 102.6(2)
B2B C2B B1B Ru1B -58.31(16)
B2B C2B B1B C1B 45.56(19)
B2B C2B B1B B3B 142.5(2)
B2B C2B B1B B4B 103.5(2)
B2B C2B B3B B1B -35.0(2)
B2B C2B B3B B4B 6.5(3)
B2B C2B B3B B6B 108.6(2)
B2B C2B B3B B7B 69.6(3)
B2B C2B B5B B6B -142.1(2)
B2B C2B B5B B9B -40.5(2)
B2B C2B B5B B10B -102.2(2)
B2B C2B B6B B3B -105.4(3)
B2B C2B B6B B5B 37.1(2)
B2B C2B B6B B7B -66.3(3)
B2B C2B B6B B10B -3.3(3)
B2B B1B B3B C2B 33.2(2)
B2B B1B B3B B4B -100.0(2)
B2B B1B B3B B6B 1.9(3)
B2B B1B B3B B7B -61.2(3)
B2B B1B B4B C1B -32.9(2)
B2B B1B B4B B3B 99.4(2)
B2B B1B B4B B7B 61.1(3)
B2B B1B B4B B8B -1.3(3)
B2B B5B B6B C2B -33.2(2)
B2B B5B B6B B3B -0.5(3)
B2B B5B B6B B7B 62.3(3)
B2B B5B B6B B10B 100.2(2)
B2B B5B B9B C1B -39.3(2)
B2B B5B B9B B8B -98.3(2)
B2B B5B B9B B10B -135.8(2)
B2B B5B B10B B6B -99.4(2)
B2B B5B B10B B7B -62.1(3)
B2B B5B B10B B8B 1.0(3)
B2B B5B B10B B9B 39.3(2)
B2B B9B B10B B5B -39.3(2)
B2B B9B B10B B6B -2.0(3)
B2B B9B B10B B7B 61.2(3)
B2B B9B B10B B8B 98.5(2)
B3B C2B B1B Ru1B 159.2(2)
B3B C2B B1B C1B -97.0(2)
B3B C2B B1B B2B -142.5(2)
B3B C2B B1B B4B -39.0(2)
B3B C2B B2B Ru1B 90.6(2)
B3B C2B B2B C1B -10.5(3)
B3B C2B B2B B1B 36.5(2)
B3B C2B B2B B5B -110.7(2)
B3B C2B B2B B9B -70.8(3)
B3B C2B B5B B2B 103.3(3)
B3B C2B B5B B6B -38.9(2)
B3B C2B B5B B9B 62.8(3)
B3B C2B B5B B10B 1.1(3)
B3B C2B B6B B5B 142.5(2)
B3B C2B B6B B7B 39.1(2)
B3B C2B B6B B10B 102.1(2)
B3B B1B B2B Ru1B -149.6(2)
B3B B1B B2B C1B 92.8(2)
B3B B1B B2B C2B -32.0(2)
B3B B1B B2B B5B -2.2(3)
B3B B1B B2B B9B 62.3(3)
B3B B1B B4B C1B -132.3(2)
B3B B1B B4B B7B -38.3(2)
B3B B1B B4B B8B -100.7(2)
B3B B4B B7B B6B -37.7(2)
B3B B4B B7B B8B -137.9(2)
B3B B4B B7B B10B -100.7(2)
B3B B4B B8B C1B -97.0(2)
B3B B4B B8B B7B 37.5(2)
B3B B4B B8B B9B -63.6(3)
B3B B4B B8B B10B -0.7(3)
B3B B6B B7B B4B 36.7(2)
B3B B6B B7B B8B 101.1(2)
B3B B6B B7B B10B 137.5(2)
B3B B6B B10B B5B 100.5(2)
B3B B6B B10B B7B -37.6(2)
B3B B6B B10B B8B -1.1(3)
B3B B6B B10B B9B 63.5(3)
B3B B7B B8B C1B 1.8(3)
B3B B7B B8B B4B -37.1(2)
B3B B7B B8B B9B 63.8(3)
B3B B7B B8B B10B 100.9(2)
B3B B7B B10B B5B 0.9(3)
B3B B7B B10B B6B 38.5(2)
B3B B7B B10B B8B -100.4(2)
B3B B7B B10B B9B -62.4(3)
B4B C1B B1B Ru1B -159.0(2)
B4B C1B B1B C2B 97.1(2)
B4B C1B B1B B2B 142.8(2)
B4B C1B B1B B3B 39.6(2)
B4B C1B B2B Ru1B -90.1(2)
B4B C1B B2B C2B 10.9(3)
B4B C1B B2B B1B -36.0(2)
B4B C1B B2B B5B 71.0(3)
B4B C1B B2B B9B 110.5(2)
B4B C1B B8B B7B -39.6(2)
B4B C1B B8B B9B -142.5(2)
B4B C1B B8B B10B -103.0(2)
B4B C1B B9B B2B -103.1(3)
B4B C1B B9B B5B -63.1(3)
B4B C1B B9B B8B 38.6(2)
B4B C1B B9B B10B -0.5(3)
B4B B1B B2B Ru1B 149.7(2)
B4B B1B B2B C1B 32.0(2)
B4B B1B B2B C2B -92.8(2)
B4B B1B B2B B5B -63.0(3)
B4B B1B B2B B9B 1.5(3)
B4B B1B B3B C2B 133.2(2)
B4B B1B B3B B6B 101.9(2)
B4B B1B B3B B7B 38.8(2)
B4B B3B B6B C2B 97.0(2)
B4B B3B B6B B5B 63.8(3)
B4B B3B B6B B7B -37.7(2)
B4B B3B B6B B10B 0.7(3)
B4B B3B B7B B6B 138.5(2)
B4B B3B B7B B8B 38.0(2)
B4B B3B B7B B10B 100.7(2)
B4B B7B B8B C1B 38.9(2)
B4B B7B B8B B9B 100.8(2)
B4B B7B B8B B10B 138.0(2)
B4B B7B B10B B5B 63.2(3)
B4B B7B B10B B6B 100.9(2)
B4B B7B B10B B8B -38.0(2)
B4B B7B B10B B9B 0.0(3)
B4B B8B B9B C1B -33.1(2)
B4B B8B B9B B2B 0.3(3)
B4B B8B B9B B5B 63.5(3)
B4B B8B B9B B10B 101.3(3)
B4B B8B B10B B5B -62.9(3)
B4B B8B B10B B6B 1.1(3)
B4B B8B B10B B7B 37.6(2)
B4B B8B B10B B9B -100.6(2)
B5B C2B B1B Ru1B -90.2(2)
B5B C2B B1B C1B 13.7(3)
B5B C2B B1B B2B -31.9(2)
B5B C2B B1B B3B 110.6(2)
B5B C2B B1B B4B 71.6(3)
B5B C2B B2B Ru1B -158.7(2)
B5B C2B B2B C1B 100.2(2)
B5B C2B B2B B1B 147.2(2)
B5B C2B B2B B9B 39.9(2)
B5B C2B B3B B1B -105.2(3)
B5B C2B B3B B4B -63.7(3)
B5B C2B B3B B6B 38.4(2)
B5B C2B B3B B7B -0.6(3)
B5B C2B B6B B3B -142.5(2)
B5B C2B B6B B7B -103.5(2)
B5B C2B B6B B10B -40.5(2)
B5B B2B B9B C1B 134.4(2)
B5B B2B B9B B8B 101.9(3)
B5B B2B B9B B10B 39.5(2)
B5B B6B B7B B3B -100.0(2)
B5B B6B B7B B4B -63.3(3)
B5B B6B B7B B8B 1.1(3)
B5B B6B B7B B10B 37.5(2)
B5B B6B B10B B7B -138.1(2)
B5B B6B B10B B8B -101.6(2)
B5B B6B B10B B9B -37.0(2)
B5B B9B B10B B6B 37.3(2)
B5B B9B B10B B7B 100.5(2)
B5B B9B B10B B8B 137.9(2)
B6B C2B B1B Ru1B -163.1(2)
B6B C2B B1B C1B -59.2(3)
B6B C2B B1B B2B -104.7(3)
B6B C2B B1B B3B 37.8(2)
B6B C2B B1B B4B -1.2(3)
B6B C2B B2B Ru1B 163.49(19)
B6B C2B B2B C1B 62.3(3)
B6B C2B B2B B1B 109.4(3)
B6B C2B B2B B5B -37.8(2)
B6B C2B B2B B9B 2.1(3)
B6B C2B B3B B1B -143.7(2)
B6B C2B B3B B4B -102.1(2)
B6B C2B B3B B7B -39.0(2)
B6B C2B B5B B2B 142.1(2)
B6B C2B B5B B9B 101.6(2)
B6B C2B B5B B10B 40.0(2)
B6B B3B B4B C1B -59.0(3)
B6B B3B B4B B1B -100.3(2)
B6B B3B B4B B7B 37.1(2)
B6B B3B B4B B8B 0.0(3)
B6B B3B B7B B4B -138.5(2)
B6B B3B B7B B8B -100.5(3)
B6B B3B B7B B10B -37.8(2)
B6B B5B B9B C1B 59.7(3)
B6B B5B B9B B2B 99.0(2)
B6B B5B B9B B8B 0.6(3)
B6B B5B B9B B10B -36.8(2)
B6B B5B B10B B7B 37.3(2)
B6B B5B B10B B8B 100.4(3)
B6B B5B B10B B9B 138.6(2)
B6B B7B B8B C1B -62.7(3)
B6B B7B B8B B4B -101.6(2)
B6B B7B B8B B9B -0.8(3)
B6B B7B B8B B10B 36.4(2)
B6B B7B B10B B5B -37.7(2)
B6B B7B B10B B8B -138.9(2)
B6B B7B B10B B9B -100.9(2)
B7B B3B B4B C1B -96.0(2)
B7B B3B B4B B1B -137.4(2)
B7B B3B B4B B8B -37.0(2)
B7B B3B B6B C2B 134.7(2)
B7B B3B B6B B5B 101.4(3)
B7B B3B B6B B10B 38.3(2)
B7B B4B B8B C1B -134.5(2)
B7B B4B B8B B9B -101.1(3)
B7B B4B B8B B10B -38.2(2)
B7B B6B B10B B5B 138.1(2)
B7B B6B B10B B8B 36.5(2)
B7B B6B B10B B9B 101.1(3)
B7B B8B B9B C1B -96.5(2)
B7B B8B B9B B2B -63.1(3)
B7B B8B B9B B5B 0.1(3)
B7B B8B B9B B10B 38.0(2)
B7B B8B B10B B5B -100.6(2)
B7B B8B B10B B6B -36.5(2)
B7B B8B B10B B9B -138.2(2)
B8B C1B B1B Ru1B 163.1(2)
B8B C1B B1B C2B 59.2(3)
B8B C1B B1B B2B 104.9(3)
B8B C1B B1B B3B 1.7(3)
B8B C1B B1B B4B -37.9(2)
B8B C1B B2B Ru1B -162.42(19)
B8B C1B B2B C2B -61.5(3)
B8B C1B B2B B1B -108.3(3)
B8B C1B B2B B5B -1.4(3)
B8B C1B B2B B9B 38.2(2)
B8B C1B B4B B1B 143.1(2)
B8B C1B B4B B3B 101.0(2)
B8B C1B B4B B7B 38.8(2)
B8B C1B B9B B2B -141.7(2)
B8B C1B B9B B5B -101.7(2)
B8B C1B B9B B10B -39.2(2)
B8B B4B B7B B3B 137.9(2)
B8B B4B B7B B6B 100.3(3)
B8B B4B B7B B10B 37.3(2)
B8B B7B B10B B5B 101.2(2)
B8B B7B B10B B6B 138.9(2)
B8B B7B B10B B9B 38.0(2)
B8B B9B B10B B5B -137.9(2)
B8B B9B B10B B6B -100.5(3)
B8B B9B B10B B7B -37.3(2)
B9B C1B B1B Ru1B 90.7(2)
B9B C1B B1B C2B -13.2(3)
B9B C1B B1B B2B 32.5(2)
B9B C1B B1B B3B -70.7(3)
B9B C1B B1B B4B -110.4(2)
B9B C1B B2B Ru1B 159.4(2)
B9B C1B B2B C2B -99.7(2)
B9B C1B B2B B1B -146.5(2)
B9B C1B B2B B5B -39.5(2)
B9B C1B B4B B1B 104.7(3)
B9B C1B B4B B3B 62.6(3)
B9B C1B B4B B7B 0.5(3)
B9B C1B B4B B8B -38.3(2)
B9B C1B B8B B4B 142.5(2)
B9B C1B B8B B7B 102.9(2)
B9B C1B B8B B10B 39.5(2)
B9B B2B B5B C2B -133.7(2)
B9B B2B B5B B6B -101.5(2)
B9B B2B B5B B10B -39.0(2)
B9B B5B B6B C2B -96.6(2)
B9B B5B B6B B3B -63.8(3)
B9B B5B B6B B7B -1.1(3)
B9B B5B B6B B10B 36.8(2)
B9B B5B B10B B6B -138.6(2)
B9B B5B B10B B7B -101.3(3)
B9B B5B B10B B8B -38.2(2)
B9B B8B B10B B5B 37.6(2)
B9B B8B B10B B6B 101.7(2)
B9B B8B B10B B7B 138.2(2)
B10B B5B B6B C2B -133.4(2)
B10B B5B B6B B3B -100.7(2)
B10B B5B B6B B7B -37.9(2)
B10B B5B B9B C1B 96.5(2)
B10B B5B B9B B2B 135.8(2)
B10B B5B B9B B8B 37.4(2)
B10B B6B B7B B3B -137.5(2)
B10B B6B B7B B4B -100.8(3)
B10B B6B B7B B8B -36.3(2)
B10B B7B B8B C1B -99.1(2)
B10B B7B B8B B4B -138.0(2)
B10B B7B B8B B9B -37.2(2)
B10B B8B B9B C1B -134.4(2)
B10B B8B B9B B2B -101.0(2)
B10B B8B B9B B5B -37.9(2)
